data_7714791
loop_
_publ_author_name
'Sinitsa, Dmitry K.'
'Pylova, Ekaterina K.'
'Mironova, Olga A.'
'Bashirov, Denis A.'
'Ryadun, Alexey A.'
'Sukhikh, Taisiya S.'
'Konchenko, Sergey N.'

_publ_section_title
;
 Lanthanide complexes with a new luminescent iminophosphonamide ligand
 bearing phenylbenzothiazole substituents.
;
_journal_issue 5
_journal_name_full 'Dalton transactions (Cambridge, England : 2003)'
_journal_page_first 2181
_journal_page_last 2192
_journal_paper_doi 10.1039/d3dt03511e
_journal_volume 53
_journal_year 2024
_chemical_formula_moiety 'C76 H52 Dy N8 P2 S4, C38 H26 N4 P S2, 4(C4 H8 O), 2(C7 H8)'
_chemical_formula_sum 'C144 H126 Dy N12 O4 P3 S6'
_chemical_formula_weight 2536.33
_chemical_properties_physical Air-sensitive,Moisture-sensitive
_space_group_crystal_system monoclinic
_space_group_IT_number 14
_space_group_name_Hall '-P 2ybc'
_space_group_name_H-M_alt 'P 1 21/c 1'
_atom_sites_solution_hydrogens geom
_atom_sites_solution_primary dual
_audit_creation_date 2023-09-02
_audit_creation_method
;
Olex2 1.5
(compiled 2023.08.24 svn.re1ec1418 for OlexSys, GUI svn.r6817)
;
_audit_update_record
;
2023-09-02 deposited with the CCDC.	2023-12-20 downloaded from the CCDC.
;
_cell_angle_alpha 90
_cell_angle_beta 93.482(3)
_cell_angle_gamma 90
_cell_formula_units_Z 4
_cell_length_a 22.7471(15)
_cell_length_b 14.4532(10)
_cell_length_c 37.979(3)
_cell_measurement_reflns_used 9698
_cell_measurement_temperature 150(2)
_cell_measurement_theta_max 27.88
_cell_measurement_theta_min 2.28
_cell_volume 12463.2(15)
_computing_cell_refinement 'Bruker SAINT'
_computing_data_collection 'Bruker APEX3'
_computing_data_reduction 'Bruker SAINT'
_computing_molecular_graphics 'Olex2 1.5 (Dolomanov et al., 2009)'
_computing_publication_material 'Olex2 1.5 (Dolomanov et al., 2009)'
_computing_structure_refinement 'SHELXL 2014/7 (Sheldrick, 2015)'
_computing_structure_solution 'SHELXT 2014/5 (Sheldrick, 2014)'
_diffrn_ambient_temperature 150(2)
_diffrn_detector PIXEL
_diffrn_detector_area_resol_mean 7.41
_diffrn_detector_type 'Bruker PHOTON III area detector'
_diffrn_measured_fraction_theta_full 0.998
_diffrn_measured_fraction_theta_max 0.993
_diffrn_measurement_device 'three-circle diffractometer'
_diffrn_measurement_device_type 'Bruker D8 Venture diffractometer'
_diffrn_measurement_method '\w and \f scans'
_diffrn_radiation_monochromator 'Incoatec HELIOS multilayer mirrors'
_diffrn_radiation_type MoK\a
_diffrn_radiation_wavelength 0.71073
_diffrn_reflns_av_R_equivalents 0.0577
_diffrn_reflns_av_unetI/netI 0.0596
_diffrn_reflns_Laue_measured_fraction_full 0.998
_diffrn_reflns_Laue_measured_fraction_max 0.993
_diffrn_reflns_limit_h_max 29
_diffrn_reflns_limit_h_min -29
_diffrn_reflns_limit_k_max 19
_diffrn_reflns_limit_k_min -19
_diffrn_reflns_limit_l_max 50
_diffrn_reflns_limit_l_min -42
_diffrn_reflns_number 109716
_diffrn_reflns_point_group_measured_fraction_full 0.998
_diffrn_reflns_point_group_measured_fraction_max 0.993
_diffrn_reflns_theta_full 25.242
_diffrn_reflns_theta_max 27.924
_diffrn_reflns_theta_min 1.441
_diffrn_source 'Incoatec IuS3.0 microfocus X-ray tube'
_exptl_absorpt_coefficient_mu 0.800
_exptl_absorpt_correction_T_max 0.7456
_exptl_absorpt_correction_T_min 0.6919
_exptl_absorpt_correction_type multi-scan
_exptl_absorpt_process_details
;
SADABS-2016/2 (Bruker,2016/2) was used for absorption correction.
wR2(int) was 0.0737 before and 0.0583 after correction.
The Ratio of minimum to maximum transmission is 0.9280.
The \l/2 correction factor is Not present.
;
_exptl_crystal_colour yellow
_exptl_crystal_colour_primary yellow
_exptl_crystal_density_diffrn 1.352
_exptl_crystal_description plate
_exptl_crystal_F_000 5252
_exptl_crystal_preparation Luminescent
_exptl_crystal_size_max 0.22
_exptl_crystal_size_mid 0.16
_exptl_crystal_size_min 0.1
_refine_diff_density_max 1.797
_refine_diff_density_min -0.921
_refine_diff_density_rms 0.103
_refine_ls_extinction_method none
_refine_ls_goodness_of_fit_ref 1.019
_refine_ls_hydrogen_treatment constr
_refine_ls_matrix_type full
_refine_ls_number_parameters 1398
_refine_ls_number_reflns 29622
_refine_ls_number_restraints 10
_refine_ls_restrained_S_all 1.025
_refine_ls_R_factor_all 0.0701
_refine_ls_R_factor_gt 0.0517
_refine_ls_shift/su_max 0.008
_refine_ls_shift/su_mean 0.000
_refine_ls_structure_factor_coef Fsqd
_refine_ls_weighting_details 'w=1/[\s^2^(Fo^2^)+(0.0663P)^2^+23.1248P] where P=(Fo^2^+2Fc^2^)/3'
_refine_ls_weighting_scheme calc
_refine_ls_wR_factor_gt 0.1305
_refine_ls_wR_factor_ref 0.1419
_reflns_Friedel_coverage 0.000
_reflns_number_gt 23274
_reflns_number_total 29622
_reflns_threshold_expression 'I > 2\s(I)'
_cod_data_source_file d3dt03511e2.cif
_cod_data_source_block sdk156
_cod_depositor_comments 'Adding full bibliography for 7714787--7714793.cif.'
_cod_database_code 7714791
_shelx_shelxl_version_number 2014/7
_shelx_space_group_comment
;
The symmetry employed for this shelxl refinement is uniquely defined
by the following loop, which should always be used as a source of
symmetry information in preference to the above space-group names.
They are only intended as comments.
;
_shelx_estimated_absorpt_t_max 0.924
_shelx_estimated_absorpt_t_min 0.844
_olex2_refinement_description
;
1. Fixed Uiso
 At 1.2 times of:
  All C(H) groups, All C(H,H) groups
 At 1.5 times of:
  All C(H,H,H) groups
2. Restrained distances
 O20S-C21S = O20S-C24S
 1.45 with sigma of 0.02
 C22S-C21S = C22S-C23S = C24S-C23S
 1.5 with sigma of 0.02
 C21S-C24S = C22S-C24S = C23S-C21S = C22S-O20S = O20S-C23S
 2.5 with sigma of 0.04
3.a Secondary CH2 refined with riding coordinates:
 C16S(H16A,H16B), C17S(H17A,H17B), C18S(H18A,H18B), C19S(H19A,H19B), C21S(H21A,
 H21B), C22S(H22A,H22B), C23S(H23A,H23B), C24S(H24A,H24B), C25S(H25A,H25B),
 C26S(H26A,H26B), C27S(H27A,H27B), C28S(H28A,H28B), C31S(H31A,H31B), C32S(H32A,
 H32B), C33S(H33A,H33B), C34S(H34A,H34B)
3.b Aromatic/amide H refined with riding coordinates:
 C2(H2), C4(H4), C8(H8), C9(H9), C12(H12), C19(H19), C20(H20), C23(H23),
 C25(H25), C26(H26), C29(H29), C30(H30), C31(H31), C32(H32), C33(H33), C35(H35),
  C37(H37), C41(H41), C42(H42), C44(H44), C46(H46), C49(H49), C54(H54),
 C56(H56), C60(H60), C61(H61), C62(H62), C64(H64), C66(H66), C68(H68), C70(H70),
  C71(H71), C74(H74), C76(H76), C79(H79), C80(H80), C81(H81), C82(H82),
 C83(H83), C87(H87), C88(H88), C90(H90), C91(H91), C96(H96), C97(H97), C99(H99),
  C103(H103), C106(H106), C107(H107), C111(H111), C112(H112), C113(H113),
 C7(H7), C13(H13), C17(H17), C22(H22), C24(H24), C28(H28), C39(H39), C40(H40),
 C43(H43), C45(H45), C50(H50), C53(H53), C63(H63), C72(H72), C73(H73), C77(H77),
  C78(H78), C84(H84), C85(H85), C86(H86), C89(H89), C92(H92), C94(H94),
 C95(H95), C101(H101), C110(H110), C2S(H2S), C3S(H3S), C4S(H4S), C5S(H5S),
 C6S(H6S), C9S(H9S), C10S(H10S), C11S(H11S), C12S(H12S), C13S(H13S)
3.c Idealised Me refined as rotating group:
 C7S(H7SA,H7SB,H7SC), C14S(H14A,H14B,H14C)
;
_olex2_submission_special_instructions 'No special instructions were received'

loop_
_space_group_symop_operation_xyz
'x, y, z'
'-x, y+1/2, -z+1/2'
'-x, -y, -z'
'x, -y-1/2, z-1/2'

loop_
_atom_site_label
_atom_site_type_symbol
_atom_site_fract_x
_atom_site_fract_y
_atom_site_fract_z
_atom_site_U_iso_or_equiv
_atom_site_adp_type
_atom_site_occupancy
_atom_site_site_symmetry_order
_atom_site_calc_flag
_atom_site_refinement_flags_posn
_atom_site_refinement_flags_adp
_atom_site_refinement_flags_occupancy
_atom_site_disorder_assembly
_atom_site_disorder_group
Dy1 Dy 0.27887(2) 0.69082(2) 0.36114(2) 0.01702(5) Uani 1 1 d . . . . .
S1 S 0.12196(5) 0.94169(8) 0.35555(4) 0.0471(3) Uani 1 1 d . . . . .
S2 S 0.45343(4) 0.46500(6) 0.37018(3) 0.02684(19) Uani 1 1 d . . . . .
S3 S 0.24112(6) 0.44316(7) 0.45397(3) 0.0381(2) Uani 1 1 d . . . . .
S4 S 0.29290(4) 0.91092(6) 0.25630(2) 0.02668(19) Uani 1 1 d . . . . .
P1 P 0.35284(4) 0.81568(6) 0.41688(2) 0.01964(17) Uani 1 1 d . . . . .
P2 P 0.20411(4) 0.55891(6) 0.30809(2) 0.02065(18) Uani 1 1 d . . . . .
N1 N 0.31112(13) 0.84258(19) 0.38268(8) 0.0202(6) Uani 1 1 d . . . . .
N2 N 0.19128(13) 0.8012(2) 0.36744(8) 0.0254(6) Uani 1 1 d . . . . .
N3 N 0.34411(13) 0.70587(18) 0.41381(8) 0.0198(6) Uani 1 1 d . . . . .
N4 N 0.37518(12) 0.59284(19) 0.35655(7) 0.0193(6) Uani 1 1 d . . . . .
N5 N 0.25222(12) 0.53783(18) 0.33974(8) 0.0191(6) Uani 1 1 d . . . . .
N6 N 0.20448(12) 0.66926(19) 0.31180(8) 0.0203(6) Uani 1 1 d . . . . .
N7 N 0.24472(13) 0.5826(2) 0.41136(8) 0.0224(6) Uani 1 1 d . . . . .
N8 N 0.30220(13) 0.78881(18) 0.30634(7) 0.0191(6) Uani 1 1 d . . . . .
C1 C 0.35824(15) 0.8272(2) 0.30326(9) 0.0199(7) Uani 1 1 d . . . . .
C2 C 0.3388(2) 0.9172(3) 0.51683(12) 0.0480(12) Uani 1 1 d . . . . .
H2 H 0.3610 0.9158 0.5388 0.058 Uiso 1 1 calc R U . . .
C3 C 0.36114(15) 0.8963(2) 0.27774(9) 0.0226(7) Uani 1 1 d . . . . .
C4 C 0.1867(2) 0.7286(3) 0.48178(11) 0.0407(10) Uani 1 1 d . . . . .
H4 H 0.1768 0.7909 0.4867 0.049 Uiso 1 1 calc R U . . .
C8 C 0.36445(17) 0.6398(3) 0.47236(10) 0.0271(8) Uani 1 1 d . . . . .
H8 H 0.3441 0.6896 0.4825 0.033 Uiso 1 1 calc R U . . .
C9 C 0.1948(2) 0.5700(3) 0.50126(11) 0.0444(11) Uani 1 1 d . . . . .
H9 H 0.1899 0.5237 0.5186 0.053 Uiso 1 1 calc R U . . .
C10 C 0.22319(16) 0.6155(3) 0.44266(10) 0.0245(7) Uani 1 1 d . . . . .
C11 C 0.38997(14) 0.5560(2) 0.32417(9) 0.0204(7) Uani 1 1 d . . . . .
C12 C 0.0298(2) 0.8149(4) 0.36532(18) 0.0644(17) Uani 1 1 d . . . . .
H12 H 0.0003 0.8609 0.3616 0.077 Uiso 1 1 calc R U . . .
C15 C 0.13684(16) 0.4951(3) 0.31551(12) 0.0308(9) Uani 1 1 d . . . . .
C16 C 0.43144(15) 0.4841(2) 0.32653(10) 0.0245(7) Uani 1 1 d . . . . .
C18 C 0.40414(15) 0.5497(2) 0.38284(9) 0.0201(7) Uani 1 1 d . . . . .
C19 C 0.33329(18) 0.2908(3) 0.37527(12) 0.0337(9) Uani 1 1 d . . . . .
H19 H 0.3526 0.2358 0.3834 0.040 Uiso 1 1 calc R U . . .
C20 C 0.2131(2) 0.4340(3) 0.25264(12) 0.0404(10) Uani 1 1 d . . . . .
H20 H 0.2008 0.3884 0.2687 0.049 Uiso 1 1 calc R U . . .
C21 C 0.27576(15) 0.4535(2) 0.35112(10) 0.0224(7) Uani 1 1 d . . . . .
C23 C 0.31114(17) 0.3520(3) 0.39879(11) 0.0312(9) Uani 1 1 d . . . . .
H23 H 0.3156 0.3388 0.4233 0.037 Uiso 1 1 calc R U . . .
C25 C 0.38829(19) 0.5706(3) 0.49415(11) 0.0340(9) Uani 1 1 d . . . . .
H25 H 0.3841 0.5732 0.5189 0.041 Uiso 1 1 calc R U . . .
C26 C 0.46041(16) 0.8529(3) 0.31888(10) 0.0265(8) Uani 1 1 d . . . . .
H26 H 0.4953 0.8379 0.3327 0.032 Uiso 1 1 calc R U . . .
C27 C 0.43062(16) 0.8447(2) 0.41832(10) 0.0237(7) Uani 1 1 d . . . . .
C29 C 0.2463(2) 0.5673(3) 0.20549(12) 0.0411(10) Uani 1 1 d . . . . .
H29 H 0.2574 0.6128 0.1891 0.049 Uiso 1 1 calc R U . . .
C30 C 0.45025(18) 0.9316(3) 0.42957(12) 0.0343(9) Uani 1 1 d . . . . .
H30 H 0.4233 0.9743 0.4387 0.041 Uiso 1 1 calc R U . . .
C31 C 0.3340(2) 1.0708(2) 0.34156(11) 0.0329(9) Uani 1 1 d . . . . .
H31 H 0.3651 1.1131 0.3382 0.040 Uiso 1 1 calc R U . . .
C32 C 0.41238(17) 0.9465(3) 0.27302(10) 0.0286(8) Uani 1 1 d . . . . .
H32 H 0.4134 0.9942 0.2559 0.034 Uiso 1 1 calc R U . . .
C33 C 0.1799(2) 0.6610(4) 0.50715(12) 0.0467(11) Uani 1 1 d . . . . .
H33 H 0.1647 0.6777 0.5290 0.056 Uiso 1 1 calc R U . . .
C35 C 0.0574(2) 0.6576(4) 0.37731(14) 0.0481(12) Uani 1 1 d . . . . .
H35 H 0.0459 0.5957 0.3816 0.058 Uiso 1 1 calc R U . . .
C37 C 0.27326(18) 0.9201(3) 0.45279(11) 0.0320(9) Uani 1 1 d . . . . .
H37 H 0.2507 0.9215 0.4309 0.038 Uiso 1 1 calc R U . . .
C38 C 0.19186(17) 0.8895(3) 0.35941(10) 0.0276(8) Uani 1 1 d . . . . .
C41 C 0.2413(2) 0.4756(4) 0.19521(13) 0.0477(12) Uani 1 1 d . . . . .
H41 H 0.2486 0.4585 0.1717 0.057 Uiso 1 1 calc R U . . .
C42 C 0.40919(16) 0.8032(2) 0.32360(9) 0.0236(7) Uani 1 1 d . . . . .
H42 H 0.4088 0.7542 0.3402 0.028 Uiso 1 1 calc R U . . .
C44 C 0.29878(17) 0.3898(2) 0.32765(11) 0.0271(8) Uani 1 1 d . . . . .
H44 H 0.2948 0.4016 0.3030 0.032 Uiso 1 1 calc R U . . .
C46 C 0.44718(17) 0.4338(3) 0.29725(10) 0.0295(8) Uani 1 1 d . . . . .
H46 H 0.4754 0.3854 0.2993 0.035 Uiso 1 1 calc R U . . .
C49 C 0.0329(2) 0.4027(4) 0.3279(3) 0.085(3) Uani 1 1 d . . . . .
H49 H -0.0030 0.3725 0.3324 0.102 Uiso 1 1 calc R U . . .
C51 C 0.32744(17) 0.8747(2) 0.45526(10) 0.0257(8) Uani 1 1 d . . . . .
C52 C 0.26364(15) 0.8287(2) 0.28362(9) 0.0200(7) Uani 1 1 d . . . . .
C54 C 0.41819(19) 0.4976(3) 0.47983(11) 0.0352(9) Uani 1 1 d . . . . .
H54 H 0.4356 0.4511 0.4947 0.042 Uiso 1 1 calc R U . . .
C55 C 0.25714(16) 0.4935(2) 0.41372(9) 0.0239(7) Uani 1 1 d . . . . .
C56 C 0.46173(17) 0.9240(3) 0.29433(10) 0.0307(8) Uani 1 1 d . . . . .
H56 H 0.4972 0.9577 0.2921 0.037 Uiso 1 1 calc R U . . .
C57 C 0.28189(16) 0.4338(2) 0.38747(10) 0.0238(7) Uani 1 1 d . . . . .
C59 C 0.13327(17) 0.7703(3) 0.37030(11) 0.0316(9) Uani 1 1 d . . . . .
C60 C 0.20779(18) 0.7062(3) 0.44955(11) 0.0320(9) Uani 1 1 d . . . . .
H60 H 0.2117 0.7527 0.4322 0.038 Uiso 1 1 calc R U . . .
C61 C 0.16521(18) 0.8817(3) 0.26160(12) 0.0357(10) Uani 1 1 d . . . . .
H61 H 0.1840 0.9352 0.2532 0.043 Uiso 1 1 calc R U . . .
C62 C 0.23326(19) 1.0285(2) 0.33201(11) 0.0330(9) Uani 1 1 d . . . . .
H62 H 0.1949 1.0415 0.3220 0.040 Uiso 1 1 calc R U . . .
C64 C 0.41994(18) 0.4577(3) 0.26506(11) 0.0323(9) Uani 1 1 d . . . . .
H64 H 0.4284 0.4235 0.2446 0.039 Uiso 1 1 calc R U . . .
C65 C 0.30057(15) 0.9278(2) 0.36709(9) 0.0212(7) Uani 1 1 d . . . . .
C66 C 0.23525(17) 0.5925(3) 0.23963(10) 0.0303(8) Uani 1 1 d . . . . .
H66 H 0.2392 0.6553 0.2468 0.036 Uiso 1 1 calc R U . . .
C68 C 0.10988(17) 0.7265(3) 0.28583(12) 0.0326(9) Uani 1 1 d . . . . .
H68 H 0.0903 0.6735 0.2942 0.039 Uiso 1 1 calc R U . . .
C69 C 0.21846(17) 0.5261(3) 0.26327(10) 0.0277(8) Uani 1 1 d . . . . .
C70 C 0.2521(2) 0.9633(3) 0.48209(12) 0.0453(11) Uani 1 1 d . . . . .
H70 H 0.2150 0.9939 0.4803 0.054 Uiso 1 1 calc R U . . .
C71 C 0.32712(19) 0.3102(2) 0.33971(12) 0.0336(9) Uani 1 1 d . . . . .
H71 H 0.3425 0.2684 0.3233 0.040 Uiso 1 1 calc R U . . .
C74 C 0.11675(18) 0.6791(3) 0.37689(11) 0.0352(9) Uani 1 1 d . . . . .
H74 H 0.1458 0.6325 0.3810 0.042 Uiso 1 1 calc R U . . .
C75 C 0.36970(15) 0.6378(2) 0.43559(9) 0.0213(7) Uani 1 1 d . . . . .
C76 C 0.09319(19) 0.4837(3) 0.28834(16) 0.0499(13) Uani 1 1 d . . . . .
H76 H 0.0989 0.5072 0.2654 0.060 Uiso 1 1 calc R U . . .
C79 C 0.47110(16) 0.7822(3) 0.40611(9) 0.0237(7) Uani 1 1 d . . . . .
H79 H 0.4586 0.7221 0.3988 0.028 Uiso 1 1 calc R U . . .
C80 C 0.2256(3) 0.4090(4) 0.21891(14) 0.0537(13) Uani 1 1 d . . . . .
H80 H 0.2235 0.3459 0.2120 0.064 Uiso 1 1 calc R U . . .
C81 C 0.38001(17) 0.5317(3) 0.26200(10) 0.0283(8) Uani 1 1 d . . . . .
H81 H 0.3630 0.5480 0.2394 0.034 Uiso 1 1 calc R U . . .
C82 C 0.2848(2) 0.9619(3) 0.51391(12) 0.0498(12) Uani 1 1 d . . . . .
H82 H 0.2702 0.9917 0.5339 0.060 Uiso 1 1 calc R U . . .
C83 C 0.52979(17) 0.8072(3) 0.40461(10) 0.0306(8) Uani 1 1 d . . . . .
H83 H 0.5574 0.7641 0.3964 0.037 Uiso 1 1 calc R U . . .
C87 C 0.42264(17) 0.4927(3) 0.44372(10) 0.0298(8) Uani 1 1 d . . . . .
H87 H 0.4425 0.4417 0.4340 0.036 Uiso 1 1 calc R U . . .
C88 C 0.1286(2) 0.4568(3) 0.34829(15) 0.0471(12) Uani 1 1 d . . . . .
H88 H 0.1586 0.4616 0.3667 0.057 Uiso 1 1 calc R U . . .
C90 C 0.50897(19) 0.9563(3) 0.42760(12) 0.0393(10) Uani 1 1 d . . . . .
H90 H 0.5218 1.0162 0.4350 0.047 Uiso 1 1 calc R U . . .
C91 C 0.0151(2) 0.7247(4) 0.37158(18) 0.0649(16) Uani 1 1 d . . . . .
H91 H -0.0252 0.7082 0.3720 0.078 Uiso 1 1 calc R U . . .
C93 C 0.08960(19) 0.8374(3) 0.36460(14) 0.0435(11) Uani 1 1 d . . . . .
C96 C 0.2784(2) 1.0883(3) 0.32600(11) 0.0375(10) Uani 1 1 d . . . . .
H96 H 0.2717 1.1410 0.3114 0.045 Uiso 1 1 calc R U . . .
C97 C 0.0414(2) 0.4378(4) 0.2951(2) 0.074(2) Uani 1 1 d . . . . .
H97 H 0.0115 0.4306 0.2767 0.089 Uiso 1 1 calc R U . . .
C98 C 0.39845(15) 0.5616(2) 0.42107(9) 0.0215(7) Uani 1 1 d . . . . .
C99 C 0.0764(3) 0.4116(4) 0.3542(2) 0.080(2) Uani 1 1 d . . . . .
H99 H 0.0707 0.3863 0.3769 0.096 Uiso 1 1 calc R U . . .
C100 C 0.19960(15) 0.8139(2) 0.27968(10) 0.0235(7) Uani 1 1 d . . . . .
C103 C 0.3602(2) 0.8747(3) 0.48760(11) 0.0345(9) Uani 1 1 d . . . . .
H103 H 0.3975 0.8453 0.4895 0.041 Uiso 1 1 calc R U . . .
C106 C 0.36501(16) 0.5812(2) 0.29115(9) 0.0234(7) Uani 1 1 d . . . . .
H106 H 0.3382 0.6315 0.2888 0.028 Uiso 1 1 calc R U . . .
C107 C 0.1055(2) 0.8729(3) 0.25578(14) 0.0478(12) Uani 1 1 d . . . . .
H107 H 0.0834 0.9199 0.2436 0.057 Uiso 1 1 calc R U . . .
C108 C 0.21714(19) 0.5488(3) 0.46889(11) 0.0332(9) Uani 1 1 d . . . . .
C109 C 0.24263(17) 0.9480(2) 0.35281(10) 0.0254(8) Uani 1 1 d . . . . .
C111 C 0.34469(17) 0.9930(2) 0.36170(10) 0.0273(8) Uani 1 1 d . . . . .
H111 H 0.3831 0.9832 0.3723 0.033 Uiso 1 1 calc R U . . .
C112 C 0.54829(18) 0.8950(3) 0.41514(11) 0.0360(9) Uani 1 1 d . . . . .
H112 H 0.5883 0.9124 0.4137 0.043 Uiso 1 1 calc R U . . .
C113 C 0.07753(19) 0.7941(3) 0.26804(14) 0.0467(12) Uani 1 1 d . . . . .
H113 H 0.0361 0.7872 0.2641 0.056 Uiso 1 1 calc R U . . .
C114 C 0.17150(15) 0.7341(2) 0.29202(10) 0.0232(7) Uani 1 1 d . . . . .
S5 S 0.45161(4) 0.79812(6) 0.07709(2) 0.02703(19) Uani 1 1 d . . . . .
S6 S 0.21202(4) 1.05234(7) 0.18407(3) 0.0329(2) Uani 1 1 d . . . . .
P3 P 0.33770(4) 0.92573(7) 0.13538(3) 0.02477(19) Uani 1 1 d . . . . .
N9 N 0.39856(14) 0.8701(2) 0.13352(8) 0.0270(7) Uani 1 1 d . . . . .
N10 N 0.53445(14) 0.6944(2) 0.10689(8) 0.0266(7) Uani 1 1 d . . . . .
N11 N 0.31866(13) 0.9852(2) 0.16861(8) 0.0261(7) Uani 1 1 d . . . . .
N12 N 0.23798(15) 1.1599(2) 0.23785(9) 0.0330(7) Uani 1 1 d . . . . .
C5 C 0.42025(16) 0.8076(2) 0.15817(10) 0.0239(7) Uani 1 1 d . . . . .
C6 C 0.46553(16) 0.7461(2) 0.14905(10) 0.0243(7) Uani 1 1 d . . . . .
C7 C 0.3384(2) 1.1331(3) 0.04394(11) 0.0424(11) Uani 1 1 d . . . . .
H7 H 0.3385 1.1783 0.0258 0.051 Uiso 1 1 calc R U . . .
C13 C 0.49017(18) 0.6829(3) 0.17447(10) 0.0296(8) Uani 1 1 d . . . . .
H13 H 0.5209 0.6427 0.1682 0.036 Uiso 1 1 calc R U . . .
C14 C 0.48770(16) 0.7423(2) 0.11381(10) 0.0243(7) Uani 1 1 d . . . . .
C17 C 0.5556(2) 0.7161(3) -0.00035(12) 0.0405(10) Uani 1 1 d . . . . .
H17 H 0.5596 0.7205 -0.0250 0.049 Uiso 1 1 calc R U . . .
C22 C 0.2859(2) 1.0993(3) 0.05458(13) 0.0464(12) Uani 1 1 d . . . . .
H22 H 0.2500 1.1205 0.0434 0.056 Uiso 1 1 calc R U . . .
C24 C 0.1916(2) 0.7086(3) 0.11780(17) 0.0579(15) Uani 1 1 d . . . . .
H24 H 0.1622 0.6622 0.1143 0.069 Uiso 1 1 calc R U . . .
C28 C 0.5924(2) 0.6576(3) 0.05616(11) 0.0344(9) Uani 1 1 d . . . . .
H28 H 0.6211 0.6240 0.0702 0.041 Uiso 1 1 calc R U . . .
C34 C 0.32549(16) 1.1125(3) 0.20913(10) 0.0259(8) Uani 1 1 d . . . . .
C36 C 0.54507(18) 0.6993(2) 0.07150(10) 0.0269(8) Uani 1 1 d . . . . .
C39 C 0.23989(19) 0.8240(3) 0.15434(13) 0.0374(10) Uani 1 1 d . . . . .
H39 H 0.2434 0.8567 0.1761 0.045 Uiso 1 1 calc R U . . .
C40 C 0.40199(18) 0.8013(3) 0.19298(10) 0.0305(8) Uani 1 1 d . . . . .
H40 H 0.3719 0.8417 0.2000 0.037 Uiso 1 1 calc R U . . .
C43 C 0.1388(2) 1.1959(3) 0.25702(15) 0.0510(13) Uani 1 1 d . . . . .
H43 H 0.1535 1.2310 0.2768 0.061 Uiso 1 1 calc R U . . .
C45 C 0.2282(2) 0.7290(3) 0.09121(15) 0.0514(13) Uani 1 1 d . . . . .
H45 H 0.2239 0.6967 0.0694 0.062 Uiso 1 1 calc R U . . .
C47 C 0.35257(16) 1.0509(2) 0.18606(10) 0.0248(7) Uani 1 1 d . . . . .
C48 C 0.50388(18) 0.7510(3) 0.05056(10) 0.0284(8) Uani 1 1 d . . . . .
C50 C 0.5970(2) 0.6661(3) 0.02037(12) 0.0401(10) Uani 1 1 d . . . . .
H50 H 0.6288 0.6374 0.0096 0.048 Uiso 1 1 calc R U . . .
C53 C 0.44587(17) 1.1299(3) 0.20119(11) 0.0323(9) Uani 1 1 d . . . . .
H53 H 0.4868 1.1363 0.1981 0.039 Uiso 1 1 calc R U . . .
C58 C 0.17689(19) 1.1540(3) 0.23441(12) 0.0370(10) Uani 1 1 d . . . . .
C63 C 0.3908(2) 1.1013(3) 0.05967(10) 0.0342(9) Uani 1 1 d . . . . .
H63 H 0.4272 1.1249 0.0524 0.041 Uiso 1 1 calc R U . . .
C67 C 0.33751(17) 1.0011(2) 0.09731(10) 0.0270(8) Uani 1 1 d . . . . .
C72 C 0.2708(2) 0.7961(3) 0.09624(13) 0.0392(10) Uani 1 1 d . . . . .
H72 H 0.2963 0.8092 0.0780 0.047 Uiso 1 1 calc R U . . .
C73 C 0.41408(17) 1.0616(3) 0.18282(10) 0.0283(8) Uani 1 1 d . . . . .
H73 H 0.4338 1.0212 0.1678 0.034 Uiso 1 1 calc R U . . .
C77 C 0.39048(19) 1.0347(3) 0.08610(10) 0.0302(8) Uani 1 1 d . . . . .
H77 H 0.4267 1.0121 0.0966 0.036 Uiso 1 1 calc R U . . .
C78 C 0.09362(19) 1.0883(4) 0.19935(15) 0.0503(13) Uani 1 1 d . . . . .
H78 H 0.0784 1.0509 0.1803 0.060 Uiso 1 1 calc R U . . .
C84 C 0.2849(2) 1.0346(3) 0.08145(12) 0.0395(10) Uani 1 1 d . . . . .
H84 H 0.2483 1.0130 0.0891 0.047 Uiso 1 1 calc R U . . .
C85 C 0.41897(18) 1.1888(3) 0.22401(12) 0.0348(9) Uani 1 1 d . . . . .
H85 H 0.4412 1.2349 0.2367 0.042 Uiso 1 1 calc R U . . .
C86 C 0.0789(2) 1.1849(4) 0.24978(18) 0.0629(16) Uani 1 1 d . . . . .
H86 H 0.0522 1.2135 0.2648 0.076 Uiso 1 1 calc R U . . .
C89 C 0.35947(17) 1.1798(3) 0.22808(11) 0.0316(8) Uani 1 1 d . . . . .
H89 H 0.3409 1.2196 0.2440 0.038 Uiso 1 1 calc R U . . .
C92 C 0.5088(2) 0.7597(3) 0.01442(10) 0.0339(9) Uani 1 1 d . . . . .
H92 H 0.4809 0.7945 0.0003 0.041 Uiso 1 1 calc R U . . .
C94 C 0.42621(19) 0.7388(3) 0.21701(10) 0.0322(9) Uani 1 1 d . . . . .
H94 H 0.4125 0.7366 0.2401 0.039 Uiso 1 1 calc R U . . .
C95 C 0.0567(2) 1.1333(4) 0.22128(18) 0.0615(16) Uani 1 1 d . . . . .
H95 H 0.0152 1.1287 0.2167 0.074 Uiso 1 1 calc R U . . .
C101 C 0.1975(2) 0.7548(3) 0.14922(16) 0.0533(13) Uani 1 1 d . . . . .
H101 H 0.1727 0.7398 0.1676 0.064 Uiso 1 1 calc R U . . .
C102 C 0.26187(17) 1.1122(3) 0.21328(10) 0.0276(8) Uani 1 1 d . . . . .
C104 C 0.27684(18) 0.8451(3) 0.12784(11) 0.0323(9) Uani 1 1 d . . . . .
C105 C 0.15441(18) 1.0997(3) 0.20615(13) 0.0385(10) Uani 1 1 d . . . . .
C110 C 0.47062(19) 0.6787(3) 0.20783(11) 0.0326(9) Uani 1 1 d . . . . .
H110 H 0.4871 0.6354 0.2245 0.039 Uiso 1 1 calc R U . . .
O15S O 0.0902(5) 0.9298(9) 0.4948(4) 0.228(5) Uiso 1 1 d . . . . .
C16S C 0.0622(8) 0.9218(12) 0.4598(5) 0.208(7) Uiso 1 1 d . . . . .
H16A H 0.0355 0.9745 0.4542 0.249 Uiso 1 1 calc R U . . .
H16B H 0.0916 0.9173 0.4417 0.249 Uiso 1 1 calc R U . . .
C17S C 0.0303(8) 0.8370(13) 0.4628(5) 0.226(7) Uiso 1 1 d . . . . .
H17A H 0.0498 0.7866 0.4503 0.271 Uiso 1 1 calc R U . . .
H17B H -0.0104 0.8440 0.4522 0.271 Uiso 1 1 calc R U . . .
C18S C 0.0290(9) 0.8150(13) 0.5002(6) 0.238(8) Uiso 1 1 d . . . . .
H18A H -0.0116 0.8236 0.5076 0.286 Uiso 1 1 calc R U . . .
H18B H 0.0395 0.7490 0.5038 0.286 Uiso 1 1 calc R U . . .
C19S C 0.0662(8) 0.8676(13) 0.5210(5) 0.225(7) Uiso 1 1 d . . . . .
H19A H 0.0975 0.8297 0.5332 0.269 Uiso 1 1 calc R U . . .
H19B H 0.0449 0.9024 0.5387 0.269 Uiso 1 1 calc R U . . .
O20S O -0.1514(5) 0.7704(8) 0.4108(3) 0.238(5) Uiso 1 1 d D . . . .
C21S C -0.1459(7) 0.8076(9) 0.3719(4) 0.196(6) Uiso 1 1 d D . . . .
H21A H -0.1834 0.8079 0.3573 0.235 Uiso 1 1 calc R U . . .
H21B H -0.1139 0.7785 0.3593 0.235 Uiso 1 1 calc R U . . .
C22S C -0.1286(6) 0.9059(8) 0.3898(3) 0.154(4) Uiso 1 1 d D . . . .
H22A H -0.0877 0.9193 0.3838 0.185 Uiso 1 1 calc R U . . .
H22B H -0.1539 0.9528 0.3774 0.185 Uiso 1 1 calc R U . . .
C23S C -0.1314(9) 0.9254(11) 0.4294(4) 0.250(8) Uiso 1 1 d D . . . .
H23A H -0.1612 0.9734 0.4336 0.300 Uiso 1 1 calc R U . . .
H23B H -0.0926 0.9465 0.4397 0.300 Uiso 1 1 calc R U . . .
C24S C -0.1498(9) 0.8254(12) 0.4464(4) 0.255(9) Uiso 1 1 d D . . . .
H24A H -0.1196 0.8017 0.4640 0.305 Uiso 1 1 calc R U . . .
H24B H -0.1887 0.8275 0.4568 0.305 Uiso 1 1 calc R U . . .
C25S C 0.1705(4) 0.2089(7) 0.3890(3) 0.110(3) Uiso 1 1 d . . . . .
H25A H 0.1597 0.1756 0.3668 0.132 Uiso 1 1 calc R U . . .
H25B H 0.1921 0.2663 0.3837 0.132 Uiso 1 1 calc R U . . .
C26S C 0.2042(5) 0.1514(8) 0.4136(3) 0.138(4) Uiso 1 1 d . . . . .
H26A H 0.1866 0.0888 0.4141 0.166 Uiso 1 1 calc R U . . .
H26B H 0.2451 0.1454 0.4063 0.166 Uiso 1 1 calc R U . . .
C27S C 0.2044(6) 0.1925(9) 0.4477(4) 0.174(5) Uiso 1 1 d . . . . .
H27A H 0.2331 0.2439 0.4504 0.209 Uiso 1 1 calc R U . . .
H27B H 0.2127 0.1466 0.4667 0.209 Uiso 1 1 calc R U . . .
C28S C 0.1335(7) 0.2314(11) 0.4470(4) 0.192(6) Uiso 1 1 d . . . . .
H28A H 0.1082 0.1898 0.4602 0.230 Uiso 1 1 calc R U . . .
H28B H 0.1312 0.2949 0.4565 0.230 Uiso 1 1 calc R U . . .
O29S O 0.1178(7) 0.2289(11) 0.4092(4) 0.286(6) Uiso 1 1 d . . . . .
O30S O 0.0105(4) 0.5178(6) 0.1537(2) 0.152(3) Uiso 1 1 d . . . . .
C31S C 0.0296(5) 0.5241(8) 0.1908(3) 0.139(4) Uiso 1 1 d . . . . .
H31A H 0.0510 0.4674 0.1986 0.167 Uiso 1 1 calc R U . . .
H31B H -0.0044 0.5329 0.2054 0.167 Uiso 1 1 calc R U . . .
C32S C 0.0685(5) 0.6045(8) 0.1931(3) 0.141(4) Uiso 1 1 d . . . . .
H32A H 0.0713 0.6308 0.2172 0.169 Uiso 1 1 calc R U . . .
H32B H 0.1084 0.5892 0.1859 0.169 Uiso 1 1 calc R U . . .
C33S C 0.0381(5) 0.6663(8) 0.1683(3) 0.142(4) Uiso 1 1 d . . . . .
H33A H 0.0663 0.7102 0.1585 0.170 Uiso 1 1 calc R U . . .
H33B H 0.0080 0.7023 0.1802 0.170 Uiso 1 1 calc R U . . .
C34S C 0.0099(6) 0.6103(9) 0.1398(4) 0.166(5) Uiso 1 1 d . . . . .
H34A H -0.0310 0.6314 0.1340 0.199 Uiso 1 1 calc R U . . .
H34B H 0.0323 0.6138 0.1183 0.199 Uiso 1 1 calc R U . . .
C1S C 0.6707(2) 0.8572(3) 0.36551(12) 0.0402(10) Uani 1 1 d . . . . .
C2S C 0.6300(2) 0.8969(4) 0.34119(12) 0.0442(11) Uani 1 1 d . . . . .
H2S H 0.6093 0.8582 0.3244 0.053 Uiso 1 1 calc R U . . .
C3S C 0.6188(2) 0.9888(4) 0.34061(14) 0.0530(13) Uani 1 1 d . . . . .
H3S H 0.5901 1.0130 0.3238 0.064 Uiso 1 1 calc R U . . .
C4S C 0.6486(2) 1.0484(4) 0.36421(14) 0.0548(13) Uani 1 1 d . . . . .
H4S H 0.6412 1.1131 0.3635 0.066 Uiso 1 1 calc R U . . .
C5S C 0.6894(2) 1.0110(3) 0.38869(13) 0.0461(11) Uani 1 1 d . . . . .
H5S H 0.7099 1.0507 0.4051 0.055 Uiso 1 1 calc R U . . .
C6S C 0.70083(19) 0.9176(3) 0.38972(11) 0.0376(10) Uani 1 1 d . . . . .
H6S H 0.7291 0.8935 0.4068 0.045 Uiso 1 1 calc R U . . .
C7S C 0.6819(3) 0.7564(4) 0.36638(16) 0.0608(15) Uani 1 1 d . . . . .
H7SA H 0.7152 0.7420 0.3521 0.091 Uiso 1 1 calc R U . . .
H7SB H 0.6467 0.7235 0.3569 0.091 Uiso 1 1 calc R U . . .
H7SC H 0.6912 0.7367 0.3908 0.091 Uiso 1 1 calc R U . . .
C8S C -0.0072(4) 0.4866(6) 0.4412(2) 0.086(2) Uiso 1 1 d . . . . .
C9S C -0.0164(4) 0.3959(7) 0.4316(2) 0.108(3) Uiso 1 1 d . . . . .
H9S H 0.0134 0.3515 0.4374 0.130 Uiso 1 1 calc R U . . .
C10S C -0.0681(4) 0.3679(7) 0.4137(2) 0.101(3) Uiso 1 1 d . . . . .
H10S H -0.0743 0.3045 0.4079 0.122 Uiso 1 1 calc R U . . .
C11S C -0.1093(4) 0.4310(6) 0.4046(2) 0.090(2) Uiso 1 1 d . . . . .
H11S H -0.1446 0.4124 0.3919 0.108 Uiso 1 1 calc R U . . .
C12S C -0.1014(4) 0.5182(7) 0.4131(2) 0.108(3) Uiso 1 1 d . . . . .
H12S H -0.1306 0.5627 0.4061 0.130 Uiso 1 1 calc R U . . .
C13S C -0.0485(4) 0.5467(7) 0.4329(2) 0.105(3) Uiso 1 1 d . . . . .
H13S H -0.0437 0.6094 0.4399 0.126 Uiso 1 1 calc R U . . .
C14S C 0.0501(5) 0.5150(8) 0.4606(3) 0.145(4) Uiso 1 1 d . . . . .
H14A H 0.0616 0.4680 0.4783 0.218 Uiso 1 1 calc R U . . .
H14B H 0.0448 0.5746 0.4723 0.218 Uiso 1 1 calc R U . . .
H14C H 0.0809 0.5206 0.4438 0.218 Uiso 1 1 calc R U . . .

loop_
_atom_site_aniso_label
_atom_site_aniso_U_11
_atom_site_aniso_U_22
_atom_site_aniso_U_33
_atom_site_aniso_U_23
_atom_site_aniso_U_13
_atom_site_aniso_U_12
Dy1 0.01760(8) 0.01393(7) 0.01943(9) 0.00085(6) 0.00013(6) -0.00031(6)
S1 0.0318(5) 0.0337(6) 0.0752(9) -0.0016(5) -0.0017(5) 0.0150(5)
S2 0.0256(4) 0.0251(4) 0.0296(5) 0.0017(4) -0.0009(4) 0.0092(4)
S3 0.0592(7) 0.0288(5) 0.0265(5) 0.0094(4) 0.0049(5) -0.0008(5)
S4 0.0278(5) 0.0251(4) 0.0267(5) 0.0106(4) -0.0017(4) -0.0004(4)
P1 0.0218(4) 0.0156(4) 0.0213(4) -0.0012(3) -0.0004(3) -0.0002(3)
P2 0.0198(4) 0.0169(4) 0.0249(5) -0.0005(3) -0.0014(3) -0.0031(3)
N1 0.0227(14) 0.0169(13) 0.0209(15) -0.0012(11) -0.0003(11) 0.0006(11)
N2 0.0237(15) 0.0257(15) 0.0271(16) -0.0014(12) 0.0034(12) 0.0008(13)
N3 0.0235(14) 0.0152(13) 0.0208(15) 0.0015(11) 0.0003(11) 0.0004(11)
N4 0.0198(14) 0.0177(13) 0.0203(15) 0.0017(11) 0.0006(11) -0.0005(11)
N5 0.0215(14) 0.0131(12) 0.0229(15) 0.0005(11) 0.0014(11) -0.0013(11)
N6 0.0194(14) 0.0144(12) 0.0266(16) -0.0005(11) -0.0033(11) -0.0023(11)
N7 0.0228(14) 0.0232(14) 0.0214(15) 0.0003(12) 0.0018(12) -0.0033(12)
N8 0.0219(14) 0.0156(12) 0.0194(14) -0.0008(11) -0.0016(11) 0.0007(11)
C1 0.0260(17) 0.0164(15) 0.0176(16) 0.0000(12) 0.0034(13) -0.0036(13)
C2 0.064(3) 0.047(3) 0.032(2) -0.008(2) -0.004(2) 0.001(2)
C3 0.0235(17) 0.0230(16) 0.0212(18) 0.0017(13) 0.0009(14) -0.0005(14)
C4 0.050(3) 0.041(2) 0.032(2) -0.0061(19) 0.009(2) -0.001(2)
C8 0.035(2) 0.0238(17) 0.0219(19) -0.0016(14) -0.0013(15) -0.0025(16)
C9 0.062(3) 0.051(3) 0.021(2) 0.0053(19) 0.008(2) -0.004(2)
C10 0.0239(17) 0.0269(18) 0.0227(18) 0.0012(14) 0.0018(14) -0.0041(15)
C11 0.0176(15) 0.0169(15) 0.0269(18) 0.0004(13) 0.0030(13) -0.0029(13)
C12 0.024(2) 0.068(4) 0.102(5) -0.003(3) 0.007(3) 0.014(2)
C15 0.0212(18) 0.0191(17) 0.052(3) -0.0001(16) 0.0001(16) -0.0047(15)
C16 0.0225(17) 0.0228(17) 0.028(2) 0.0004(14) 0.0028(14) 0.0018(14)
C18 0.0197(16) 0.0139(14) 0.0265(18) -0.0001(13) 0.0009(13) -0.0003(13)
C19 0.035(2) 0.0165(17) 0.049(3) 0.0051(16) -0.0026(18) 0.0007(15)
C20 0.054(3) 0.031(2) 0.036(2) -0.0072(18) 0.001(2) -0.006(2)
C21 0.0238(17) 0.0131(14) 0.0302(19) 0.0023(13) 0.0017(14) -0.0032(13)
C23 0.032(2) 0.0229(18) 0.038(2) 0.0087(16) -0.0034(17) -0.0036(16)
C25 0.045(2) 0.034(2) 0.0223(19) 0.0053(16) -0.0014(17) 0.0004(18)
C26 0.0201(17) 0.034(2) 0.0251(19) 0.0027(15) -0.0016(14) -0.0042(15)
C27 0.0242(17) 0.0220(16) 0.0246(19) 0.0020(14) -0.0005(14) -0.0026(14)
C29 0.040(2) 0.052(3) 0.032(2) 0.003(2) 0.0036(18) 0.012(2)
C30 0.030(2) 0.0274(19) 0.045(3) -0.0065(17) 0.0013(17) -0.0032(17)
C31 0.046(2) 0.0159(16) 0.038(2) 0.0018(15) 0.0086(18) -0.0012(16)
C32 0.033(2) 0.0261(18) 0.027(2) 0.0077(15) 0.0074(16) -0.0059(16)
C33 0.058(3) 0.056(3) 0.027(2) -0.007(2) 0.008(2) -0.004(2)
C35 0.029(2) 0.055(3) 0.061(3) -0.003(2) 0.009(2) -0.007(2)
C37 0.036(2) 0.032(2) 0.028(2) -0.0016(16) 0.0028(16) 0.0077(17)
C38 0.0271(18) 0.0270(18) 0.028(2) -0.0040(15) -0.0013(15) 0.0078(15)
C41 0.049(3) 0.060(3) 0.034(2) -0.014(2) 0.005(2) 0.009(2)
C42 0.0254(17) 0.0242(17) 0.0216(18) 0.0032(14) 0.0042(14) -0.0012(14)
C44 0.0314(19) 0.0186(16) 0.032(2) 0.0010(14) 0.0062(16) -0.0022(15)
C46 0.0277(19) 0.0268(18) 0.035(2) -0.0022(16) 0.0075(16) 0.0057(16)
C49 0.029(3) 0.042(3) 0.185(8) 0.015(4) 0.017(4) -0.015(2)
C51 0.0309(19) 0.0210(16) 0.0254(19) -0.0015(14) 0.0033(15) 0.0011(15)
C52 0.0251(17) 0.0148(14) 0.0200(17) 0.0002(12) -0.0005(13) 0.0015(13)
C54 0.044(2) 0.032(2) 0.029(2) 0.0093(16) -0.0053(18) 0.0078(18)
C55 0.0258(18) 0.0230(17) 0.0222(18) 0.0057(14) -0.0029(14) -0.0042(14)
C56 0.0243(18) 0.036(2) 0.032(2) 0.0023(16) 0.0046(15) -0.0098(16)
C57 0.0243(17) 0.0172(15) 0.0295(19) 0.0037(14) -0.0022(14) -0.0058(14)
C59 0.0227(18) 0.039(2) 0.033(2) -0.0040(17) 0.0028(15) 0.0041(17)
C60 0.034(2) 0.032(2) 0.031(2) -0.0002(16) 0.0070(16) -0.0019(17)
C61 0.033(2) 0.0285(19) 0.044(2) 0.0129(18) -0.0106(18) 0.0027(17)
C62 0.044(2) 0.0185(17) 0.035(2) -0.0007(15) -0.0077(18) 0.0063(16)
C64 0.034(2) 0.033(2) 0.031(2) -0.0057(16) 0.0105(17) 0.0028(17)
C65 0.0229(17) 0.0186(15) 0.0217(17) -0.0044(13) -0.0020(13) 0.0025(14)
C66 0.0289(19) 0.034(2) 0.028(2) -0.0001(16) -0.0013(16) 0.0044(16)
C68 0.0237(18) 0.0281(19) 0.045(2) 0.0034(17) -0.0064(17) -0.0037(16)
C69 0.0299(19) 0.0272(18) 0.0250(19) -0.0030(15) -0.0051(15) 0.0003(16)
C70 0.051(3) 0.047(3) 0.039(3) -0.006(2) 0.008(2) 0.015(2)
C71 0.037(2) 0.0174(17) 0.047(3) -0.0012(16) 0.0089(18) 0.0015(16)
C74 0.027(2) 0.043(2) 0.036(2) 0.0006(18) 0.0037(17) -0.0017(18)
C75 0.0224(16) 0.0167(15) 0.0244(18) 0.0037(13) -0.0020(13) -0.0017(13)
C76 0.029(2) 0.041(2) 0.078(4) -0.010(2) -0.008(2) -0.010(2)
C79 0.0257(18) 0.0246(17) 0.0205(18) 0.0034(14) -0.0018(14) -0.0007(14)
C80 0.072(4) 0.042(3) 0.046(3) -0.021(2) 0.003(3) 0.003(3)
C81 0.033(2) 0.0293(19) 0.0226(19) 0.0014(15) 0.0057(15) 0.0012(16)
C82 0.072(3) 0.047(3) 0.031(2) -0.013(2) 0.009(2) 0.014(3)
C83 0.0259(18) 0.041(2) 0.025(2) 0.0092(16) 0.0032(15) 0.0028(17)
C87 0.033(2) 0.0262(18) 0.029(2) 0.0081(15) -0.0012(16) 0.0056(16)
C88 0.031(2) 0.042(2) 0.070(3) 0.019(2) 0.012(2) -0.005(2)
C90 0.037(2) 0.029(2) 0.051(3) -0.0015(19) -0.002(2) -0.0110(18)
C91 0.027(2) 0.068(4) 0.102(5) 0.000(3) 0.017(3) -0.006(3)
C93 0.030(2) 0.038(2) 0.062(3) -0.004(2) 0.002(2) 0.0093(19)
C96 0.060(3) 0.0173(17) 0.035(2) 0.0068(16) -0.001(2) 0.0029(18)
C97 0.032(3) 0.047(3) 0.141(7) -0.014(4) -0.017(3) -0.011(2)
C98 0.0227(17) 0.0190(15) 0.0223(18) 0.0032(13) -0.0018(13) -0.0004(14)
C99 0.043(3) 0.061(4) 0.138(6) 0.047(4) 0.029(4) -0.006(3)
C100 0.0214(17) 0.0222(16) 0.0261(19) 0.0022(14) -0.0053(14) 0.0026(14)
C103 0.042(2) 0.034(2) 0.027(2) -0.0047(16) -0.0022(17) 0.0015(18)
C106 0.0228(17) 0.0229(16) 0.0248(18) 0.0026(14) 0.0030(14) 0.0011(14)
C107 0.032(2) 0.041(2) 0.068(3) 0.020(2) -0.015(2) 0.007(2)
C108 0.039(2) 0.034(2) 0.026(2) 0.0008(16) 0.0009(17) -0.0046(18)
C109 0.0327(19) 0.0174(16) 0.0257(19) -0.0018(14) -0.0022(15) 0.0064(15)
C111 0.034(2) 0.0169(16) 0.031(2) -0.0007(14) 0.0040(16) 0.0003(15)
C112 0.0263(19) 0.046(2) 0.035(2) 0.0111(19) 0.0000(16) -0.0103(18)
C113 0.024(2) 0.047(3) 0.068(3) 0.011(2) -0.013(2) 0.0008(19)
C114 0.0214(17) 0.0205(16) 0.0269(19) 0.0018(14) -0.0054(14) -0.0001(14)
S5 0.0296(5) 0.0288(5) 0.0222(4) 0.0021(4) -0.0023(4) -0.0008(4)
S6 0.0238(4) 0.0380(5) 0.0363(6) 0.0056(4) -0.0026(4) 0.0009(4)
P3 0.0251(5) 0.0253(4) 0.0235(5) 0.0034(4) -0.0014(4) -0.0013(4)
N9 0.0271(16) 0.0302(16) 0.0236(16) 0.0035(13) 0.0008(12) 0.0014(13)
N10 0.0322(17) 0.0220(15) 0.0255(16) -0.0028(12) 0.0008(13) -0.0021(13)
N11 0.0238(15) 0.0264(15) 0.0280(17) 0.0043(13) 0.0005(12) -0.0004(13)
N12 0.0314(17) 0.0295(16) 0.039(2) 0.0055(14) 0.0064(15) 0.0058(15)
C5 0.0245(17) 0.0234(17) 0.0230(18) 0.0018(14) -0.0040(14) -0.0057(14)
C6 0.0273(18) 0.0219(16) 0.0233(18) -0.0002(14) -0.0029(14) -0.0069(14)
C7 0.071(3) 0.027(2) 0.029(2) 0.0058(17) -0.004(2) -0.005(2)
C13 0.032(2) 0.0291(19) 0.028(2) 0.0007(15) -0.0013(16) 0.0009(16)
C14 0.0277(18) 0.0200(16) 0.0243(18) 0.0019(14) -0.0050(14) -0.0055(14)
C17 0.062(3) 0.032(2) 0.027(2) -0.0026(17) 0.008(2) -0.007(2)
C22 0.052(3) 0.041(2) 0.045(3) 0.010(2) -0.015(2) 0.000(2)
C24 0.049(3) 0.032(2) 0.089(4) 0.010(3) -0.023(3) -0.014(2)
C28 0.044(2) 0.0258(18) 0.034(2) -0.0050(16) 0.0055(18) -0.0007(18)
C34 0.0260(18) 0.0268(18) 0.0246(19) 0.0067(14) -0.0021(14) 0.0022(15)
C36 0.038(2) 0.0189(16) 0.0242(19) -0.0015(14) 0.0010(15) -0.0063(15)
C39 0.032(2) 0.034(2) 0.046(3) 0.0068(18) -0.0007(19) -0.0026(18)
C40 0.035(2) 0.0298(19) 0.027(2) -0.0001(15) 0.0048(16) 0.0011(17)
C43 0.045(3) 0.046(3) 0.064(3) 0.001(2) 0.016(2) 0.012(2)
C45 0.058(3) 0.028(2) 0.065(3) -0.002(2) -0.024(3) 0.001(2)
C47 0.0257(18) 0.0244(17) 0.0239(18) 0.0065(14) -0.0016(14) 0.0011(15)
C48 0.037(2) 0.0246(17) 0.0237(19) -0.0015(14) -0.0004(16) -0.0073(16)
C50 0.055(3) 0.032(2) 0.036(2) -0.0077(18) 0.015(2) -0.003(2)
C53 0.0250(19) 0.033(2) 0.038(2) 0.0043(17) -0.0019(16) -0.0021(16)
C58 0.031(2) 0.029(2) 0.051(3) 0.0105(19) 0.0093(19) 0.0090(18)
C63 0.050(3) 0.0262(19) 0.026(2) -0.0024(16) 0.0052(18) -0.0048(18)
C67 0.035(2) 0.0217(17) 0.0244(19) -0.0007(14) -0.0011(15) -0.0004(15)
C72 0.043(2) 0.030(2) 0.044(3) -0.0022(18) -0.010(2) 0.0028(18)
C73 0.0268(18) 0.0282(18) 0.030(2) 0.0026(15) 0.0013(15) -0.0002(16)
C77 0.041(2) 0.0277(18) 0.0214(19) -0.0012(15) 0.0019(16) -0.0009(17)
C78 0.025(2) 0.048(3) 0.077(4) 0.013(3) -0.001(2) 0.005(2)
C84 0.042(2) 0.036(2) 0.039(2) 0.0080(18) -0.0096(19) -0.0019(19)
C85 0.030(2) 0.031(2) 0.043(2) -0.0015(18) -0.0078(17) -0.0029(17)
C86 0.038(3) 0.059(3) 0.094(5) 0.008(3) 0.022(3) 0.018(3)
C89 0.0287(19) 0.033(2) 0.033(2) -0.0005(16) -0.0013(16) 0.0044(16)
C92 0.045(2) 0.033(2) 0.024(2) -0.0012(16) -0.0007(17) -0.0068(18)
C94 0.044(2) 0.030(2) 0.023(2) 0.0005(15) 0.0043(17) -0.0002(18)
C95 0.027(2) 0.056(3) 0.102(5) 0.007(3) 0.005(3) 0.007(2)
C101 0.044(3) 0.043(3) 0.072(4) 0.015(3) -0.001(3) -0.012(2)
C102 0.0278(19) 0.0248(18) 0.030(2) 0.0091(15) 0.0000(15) 0.0037(15)
C104 0.030(2) 0.0236(18) 0.043(2) 0.0081(16) -0.0069(17) -0.0025(16)
C105 0.029(2) 0.037(2) 0.050(3) 0.015(2) 0.0023(19) 0.0074(18)
C110 0.043(2) 0.0274(19) 0.027(2) 0.0049(15) -0.0024(17) -0.0009(17)
C1S 0.043(2) 0.042(2) 0.038(2) 0.0013(19) 0.0130(19) -0.004(2)
C2S 0.034(2) 0.069(3) 0.030(2) -0.001(2) 0.0020(18) -0.014(2)
C3S 0.038(3) 0.076(4) 0.045(3) 0.015(3) 0.005(2) 0.005(3)
C4S 0.057(3) 0.054(3) 0.056(3) 0.007(3) 0.016(3) -0.001(3)
C5S 0.053(3) 0.047(3) 0.039(3) -0.007(2) 0.010(2) -0.012(2)
C6S 0.034(2) 0.052(3) 0.026(2) 0.0003(19) 0.0025(17) -0.004(2)
C7S 0.075(4) 0.045(3) 0.065(4) -0.008(3) 0.022(3) -0.003(3)

loop_
_atom_type_symbol
_atom_type_description
_atom_type_scat_dispersion_real
_atom_type_scat_dispersion_imag
_atom_type_scat_source
C C 0.0033 0.0016 'International Tables Vol C Tables 4.2.6.8 and 6.1.1.4'
H H 0.0000 0.0000 'International Tables Vol C Tables 4.2.6.8 and 6.1.1.4'
Dy Dy -0.1892 4.4098 'International Tables Vol C Tables 4.2.6.8 and 6.1.1.4'
N N 0.0061 0.0033 'International Tables Vol C Tables 4.2.6.8 and 6.1.1.4'
O O 0.0106 0.0060 'International Tables Vol C Tables 4.2.6.8 and 6.1.1.4'
P P 0.1023 0.0942 'International Tables Vol C Tables 4.2.6.8 and 6.1.1.4'
S S 0.1246 0.1234 'International Tables Vol C Tables 4.2.6.8 and 6.1.1.4'

loop_
_geom_angle_atom_site_label_1
_geom_angle_atom_site_label_2
_geom_angle_atom_site_label_3
_geom_angle
_geom_angle_site_symmetry_1
_geom_angle_site_symmetry_3
_geom_angle_publ_flag
N1 Dy1 N2 68.28(10) . . ?
N1 Dy1 N4 105.81(9) . . ?
N1 Dy1 N6 123.16(9) . . ?
N1 Dy1 N7 112.89(9) . . ?
N1 Dy1 N8 72.94(9) . . ?
N2 Dy1 N4 174.08(9) . . ?
N2 Dy1 N7 92.12(10) . . ?
N2 Dy1 N8 86.19(9) . . ?
N3 Dy1 N1 59.09(9) . . ?
N3 Dy1 N2 107.79(10) . . ?
N3 Dy1 N4 68.40(9) . . ?
N3 Dy1 N6 173.81(10) . . ?
N3 Dy1 N7 69.33(9) . . ?
N3 Dy1 N8 117.83(9) . . ?
N5 Dy1 N1 177.00(9) . . ?
N5 Dy1 N2 114.71(10) . . ?
N5 Dy1 N3 119.13(9) . . ?
N5 Dy1 N4 71.20(9) . . ?
N5 Dy1 N6 58.89(9) . . ?
N5 Dy1 N7 67.66(9) . . ?
N5 Dy1 N8 106.75(9) . . ?
N6 Dy1 N2 69.52(10) . . ?
N6 Dy1 N4 114.73(9) . . ?
N6 Dy1 N7 104.92(9) . . ?
N6 Dy1 N8 67.95(9) . . ?
N7 Dy1 N4 90.67(9) . . ?
N8 Dy1 N4 91.66(9) . . ?
N8 Dy1 N7 172.82(9) . . ?
C93 S1 C38 90.2(2) . . ?
C16 S2 C18 89.94(17) . . ?
C108 S3 C55 90.31(19) . . ?
C3 S4 C52 90.05(17) . . ?
N1 P1 C27 119.63(16) . . ?
N1 P1 C51 109.52(16) . . ?
N3 P1 N1 96.66(15) . . ?
N3 P1 C27 110.30(16) . . ?
N3 P1 C51 118.69(16) . . ?
C51 P1 C27 102.99(17) . . ?
N5 P2 C15 109.18(17) . . ?
N5 P2 C69 119.96(16) . . ?
N6 P2 N5 97.10(15) . . ?
N6 P2 C15 119.37(17) . . ?
N6 P2 C69 110.04(17) . . ?
C69 P2 C15 102.29(19) . . ?
P1 N1 Dy1 101.78(13) . . ?
C65 N1 Dy1 128.1(2) . . ?
C65 N1 P1 129.8(2) . . ?
C38 N2 Dy1 124.2(3) . . ?
C38 N2 C59 110.5(3) . . ?
C59 N2 Dy1 123.1(2) . . ?
P1 N3 Dy1 102.45(13) . . ?
C75 N3 Dy1 129.8(2) . . ?
C75 N3 P1 127.7(2) . . ?
C11 N4 Dy1 120.7(2) . . ?
C18 N4 Dy1 125.8(2) . . ?
C18 N4 C11 110.5(3) . . ?
P2 N5 Dy1 102.92(13) . . ?
C21 N5 Dy1 127.8(2) . . ?
C21 N5 P2 129.2(2) . . ?
P2 N6 Dy1 101.09(13) . . ?
C114 N6 Dy1 130.3(2) . . ?
C114 N6 P2 128.6(2) . . ?
C10 N7 Dy1 123.5(2) . . ?
C55 N7 Dy1 124.0(2) . . ?
C55 N7 C10 111.0(3) . . ?
C1 N8 Dy1 120.9(2) . . ?
C52 N8 Dy1 126.8(2) . . ?
C52 N8 C1 110.1(3) . . ?
C3 C1 N8 115.0(3) . . ?
C3 C1 C42 119.2(3) . . ?
C42 C1 N8 125.7(3) . . ?
C82 C2 H2 120.1 . . ?
C103 C2 H2 120.1 . . ?
C103 C2 C82 119.7(4) . . ?
C1 C3 S4 109.7(3) . . ?
C32 C3 S4 127.8(3) . . ?
C32 C3 C1 122.5(3) . . ?
C33 C4 H4 119.7 . . ?
C60 C4 H4 119.7 . . ?
C60 C4 C33 120.7(4) . . ?
C25 C8 H8 119.2 . . ?
C25 C8 C75 121.5(4) . . ?
C75 C8 H8 119.2 . . ?
C33 C9 H9 121.3 . . ?
C33 C9 C108 117.3(4) . . ?
C108 C9 H9 121.3 . . ?
N7 C10 C108 115.2(3) . . ?
C60 C10 N7 126.0(3) . . ?
C60 C10 C108 118.7(4) . . ?
N4 C11 C16 115.0(3) . . ?
C106 C11 N4 125.8(3) . . ?
C106 C11 C16 119.1(3) . . ?
C91 C12 H12 120.9 . . ?
C91 C12 C93 118.1(5) . . ?
C93 C12 H12 120.9 . . ?
C76 C15 P2 120.7(4) . . ?
C88 C15 P2 120.1(3) . . ?
C88 C15 C76 119.2(4) . . ?
C11 C16 S2 109.5(3) . . ?
C46 C16 S2 127.6(3) . . ?
C46 C16 C11 122.7(3) . . ?
N4 C18 S2 115.0(3) . . ?
N4 C18 C98 128.3(3) . . ?
C98 C18 S2 116.6(2) . . ?
C23 C19 H19 120.4 . . ?
C23 C19 C71 119.1(4) . . ?
C71 C19 H19 120.4 . . ?
C69 C20 H20 120.0 . . ?
C80 C20 H20 120.0 . . ?
C80 C20 C69 120.0(4) . . ?
N5 C21 C44 121.9(3) . . ?
N5 C21 C57 119.7(3) . . ?
C44 C21 C57 118.1(3) . . ?
C19 C23 H23 119.1 . . ?
C19 C23 C57 121.7(4) . . ?
C57 C23 H23 119.1 . . ?
C8 C25 H25 120.1 . . ?
C54 C25 C8 119.9(4) . . ?
C54 C25 H25 120.1 . . ?
C42 C26 H26 119.3 . . ?
C56 C26 H26 119.3 . . ?
C56 C26 C42 121.4(3) . . ?
C30 C27 P1 120.8(3) . . ?
C79 C27 P1 120.3(3) . . ?
C79 C27 C30 118.8(3) . . ?
C41 C29 H29 120.0 . . ?
C41 C29 C66 120.0(4) . . ?
C66 C29 H29 120.0 . . ?
C27 C30 H30 119.7 . . ?
C90 C30 C27 120.5(4) . . ?
C90 C30 H30 119.7 . . ?
C96 C31 H31 119.6 . . ?
C111 C31 H31 119.6 . . ?
C111 C31 C96 120.9(4) . . ?
C3 C32 H32 121.4 . . ?
C56 C32 C3 117.3(3) . . ?
C56 C32 H32 121.4 . . ?
C4 C33 H33 119.3 . . ?
C9 C33 C4 121.3(4) . . ?
C9 C33 H33 119.3 . . ?
C74 C35 H35 119.6 . . ?
C91 C35 H35 119.6 . . ?
C91 C35 C74 120.9(5) . . ?
C51 C37 H37 119.8 . . ?
C70 C37 H37 119.8 . . ?
C70 C37 C51 120.4(4) . . ?
N2 C38 S1 114.5(3) . . ?
N2 C38 C109 128.3(3) . . ?
C109 C38 S1 117.1(3) . . ?
C29 C41 H41 119.8 . . ?
C80 C41 C29 120.3(4) . . ?
C80 C41 H41 119.8 . . ?
C1 C42 H42 120.8 . . ?
C26 C42 C1 118.4(3) . . ?
C26 C42 H42 120.8 . . ?
C21 C44 H44 119.3 . . ?
C71 C44 C21 121.3(4) . . ?
C71 C44 H44 119.3 . . ?
C16 C46 H46 121.5 . . ?
C64 C46 C16 117.0(3) . . ?
C64 C46 H46 121.5 . . ?
C97 C49 H49 120.2 . . ?
C99 C49 H49 120.2 . . ?
C99 C49 C97 119.6(5) . . ?
C37 C51 P1 119.4(3) . . ?
C37 C51 C103 118.7(4) . . ?
C103 C51 P1 121.9(3) . . ?
N8 C52 S4 115.1(3) . . ?
N8 C52 C100 128.0(3) . . ?
C100 C52 S4 116.9(2) . . ?
C25 C54 H54 120.1 . . ?
C87 C54 C25 119.8(4) . . ?
C87 C54 H54 120.1 . . ?
N7 C55 S3 114.2(3) . . ?
N7 C55 C57 128.4(3) . . ?
C57 C55 S3 117.4(3) . . ?
C26 C56 H56 119.4 . . ?
C32 C56 C26 121.1(3) . . ?
C32 C56 H56 119.4 . . ?
C21 C57 C23 119.0(3) . . ?
C21 C57 C55 122.1(3) . . ?
C23 C57 C55 118.9(3) . . ?
C74 C59 N2 125.3(4) . . ?
C93 C59 N2 115.5(4) . . ?
C93 C59 C74 119.1(4) . . ?
C4 C60 C10 119.6(4) . . ?
C4 C60 H60 120.2 . . ?
C10 C60 H60 120.2 . . ?
C100 C61 H61 118.9 . . ?
C107 C61 H61 118.9 . . ?
C107 C61 C100 122.1(4) . . ?
C96 C62 H62 119.3 . . ?
C96 C62 C109 121.4(4) . . ?
C109 C62 H62 119.3 . . ?
C46 C64 H64 119.4 . . ?
C46 C64 C81 121.2(4) . . ?
C81 C64 H64 119.4 . . ?
N1 C65 C109 118.6(3) . . ?
N1 C65 C111 123.7(3) . . ?
C111 C65 C109 117.4(3) . . ?
C29 C66 H66 120.1 . . ?
C69 C66 C29 119.8(4) . . ?
C69 C66 H66 120.1 . . ?
C113 C68 H68 119.2 . . ?
C113 C68 C114 121.5(4) . . ?
C114 C68 H68 119.2 . . ?
C20 C69 P2 120.2(3) . . ?
C66 C69 P2 119.9(3) . . ?
C66 C69 C20 119.8(4) . . ?
C37 C70 H70 120.0 . . ?
C82 C70 C37 120.0(4) . . ?
C82 C70 H70 120.0 . . ?
C19 C71 C44 120.7(4) . . ?
C19 C71 H71 119.6 . . ?
C44 C71 H71 119.6 . . ?
C35 C74 C59 119.1(4) . . ?
C35 C74 H74 120.5 . . ?
C59 C74 H74 120.5 . . ?
N3 C75 C8 121.2(3) . . ?
N3 C75 C98 120.5(3) . . ?
C8 C75 C98 118.2(3) . . ?
C15 C76 H76 120.2 . . ?
C97 C76 C15 119.5(6) . . ?
C97 C76 H76 120.2 . . ?
C27 C79 H79 119.9 . . ?
C83 C79 C27 120.2(4) . . ?
C83 C79 H79 119.9 . . ?
C20 C80 C41 120.0(4) . . ?
C20 C80 H80 120.0 . . ?
C41 C80 H80 120.0 . . ?
C64 C81 H81 119.4 . . ?
C106 C81 C64 121.3(4) . . ?
C106 C81 H81 119.4 . . ?
C2 C82 H82 119.8 . . ?
C70 C82 C2 120.3(4) . . ?
C70 C82 H82 119.8 . . ?
C79 C83 H83 119.9 . . ?
C79 C83 C112 120.1(4) . . ?
C112 C83 H83 119.9 . . ?
C54 C87 H87 119.3 . . ?
C54 C87 C98 121.4(4) . . ?
C98 C87 H87 119.3 . . ?
C15 C88 H88 120.0 . . ?
C15 C88 C99 120.0(5) . . ?
C99 C88 H88 120.0 . . ?
C30 C90 H90 119.9 . . ?
C112 C90 C30 120.3(4) . . ?
C112 C90 H90 119.9 . . ?
C12 C91 C35 121.6(5) . . ?
C12 C91 H91 119.2 . . ?
C35 C91 H91 119.2 . . ?
C12 C93 S1 129.4(4) . . ?
C59 C93 S1 109.3(3) . . ?
C59 C93 C12 121.3(5) . . ?
C31 C96 H96 120.4 . . ?
C62 C96 C31 119.2(4) . . ?
C62 C96 H96 120.4 . . ?
C49 C97 C76 120.8(6) . . ?
C49 C97 H97 119.6 . . ?
C76 C97 H97 119.6 . . ?
C75 C98 C18 123.1(3) . . ?
C87 C98 C18 117.7(3) . . ?
C87 C98 C75 119.2(3) . . ?
C49 C99 C88 120.9(6) . . ?
C49 C99 H99 119.6 . . ?
C88 C99 H99 119.6 . . ?
C61 C100 C52 117.8(3) . . ?
C61 C100 C114 118.8(3) . . ?
C114 C100 C52 123.4(3) . . ?
C2 C103 C51 120.8(4) . . ?
C2 C103 H103 119.6 . . ?
C51 C103 H103 119.6 . . ?
C11 C106 H106 120.6 . . ?
C81 C106 C11 118.7(3) . . ?
C81 C106 H106 120.6 . . ?
C61 C107 H107 120.4 . . ?
C61 C107 C113 119.3(4) . . ?
C113 C107 H107 120.4 . . ?
C9 C108 S3 128.6(3) . . ?
C9 C108 C10 122.2(4) . . ?
C10 C108 S3 109.2(3) . . ?
C62 C109 C38 118.5(3) . . ?
C62 C109 C65 119.0(4) . . ?
C65 C109 C38 122.5(3) . . ?
C31 C111 C65 121.8(4) . . ?
C31 C111 H111 119.1 . . ?
C65 C111 H111 119.1 . . ?
C83 C112 H112 120.0 . . ?
C90 C112 C83 120.0(4) . . ?
C90 C112 H112 120.0 . . ?
C68 C113 C107 120.1(4) . . ?
C68 C113 H113 120.0 . . ?
C107 C113 H113 120.0 . . ?
N6 C114 C68 122.3(3) . . ?
N6 C114 C100 119.3(3) . . ?
C68 C114 C100 118.3(3) . . ?
C48 S5 C14 88.70(18) . . ?
C105 S6 C102 88.7(2) . . ?
N9 P3 N11 125.17(16) . . ?
N9 P3 C67 103.08(17) . . ?
N9 P3 C104 108.81(18) . . ?
N11 P3 C67 108.51(17) . . ?
N11 P3 C104 103.14(19) . . ?
C67 P3 C104 107.14(18) . . ?
C5 N9 P3 125.1(3) . . ?
C14 N10 C36 111.1(3) . . ?
C47 N11 P3 125.5(3) . . ?
C102 N12 C58 111.0(4) . . ?
N9 C5 C6 118.8(3) . . ?
N9 C5 C40 124.6(4) . . ?
C40 C5 C6 116.6(3) . . ?
C5 C6 C14 122.9(3) . . ?
C13 C6 C5 120.0(3) . . ?
C13 C6 C14 117.1(3) . . ?
C22 C7 H7 120.1 . . ?
C22 C7 C63 119.9(4) . . ?
C63 C7 H7 120.1 . . ?
C6 C13 H13 119.3 . . ?
C110 C13 C6 121.4(4) . . ?
C110 C13 H13 119.3 . . ?
N10 C14 S5 115.3(3) . . ?
N10 C14 C6 122.3(3) . . ?
C6 C14 S5 122.4(3) . . ?
C50 C17 H17 119.4 . . ?
C92 C17 H17 119.4 . . ?
C92 C17 C50 121.1(4) . . ?
C7 C22 H22 119.6 . . ?
C7 C22 C84 120.8(4) . . ?
C84 C22 H22 119.6 . . ?
C45 C24 H24 119.9 . . ?
C101 C24 H24 119.9 . . ?
C101 C24 C45 120.2(5) . . ?
C36 C28 H28 120.6 . . ?
C50 C28 H28 120.6 . . ?
C50 C28 C36 118.8(4) . . ?
C47 C34 C102 122.3(3) . . ?
C89 C34 C47 120.2(3) . . ?
C89 C34 C102 117.5(3) . . ?
N10 C36 C28 124.8(4) . . ?
N10 C36 C48 115.3(3) . . ?
C28 C36 C48 119.9(4) . . ?
C101 C39 H39 119.9 . . ?
C104 C39 H39 119.9 . . ?
C104 C39 C101 120.1(5) . . ?
C5 C40 H40 118.9 . . ?
C94 C40 C5 122.3(4) . . ?
C94 C40 H40 118.9 . . ?
C58 C43 H43 121.0 . . ?
C86 C43 H43 121.0 . . ?
C86 C43 C58 118.0(5) . . ?
C24 C45 H45 120.0 . . ?
C72 C45 C24 120.0(5) . . ?
C72 C45 H45 120.0 . . ?
N11 C47 C34 118.8(3) . . ?
N11 C47 C73 124.2(3) . . ?
C34 C47 C73 116.9(3) . . ?
C36 C48 S5 109.6(3) . . ?
C92 C48 S5 129.4(3) . . ?
C92 C48 C36 121.0(4) . . ?
C17 C50 H50 119.4 . . ?
C28 C50 C17 121.2(4) . . ?
C28 C50 H50 119.4 . . ?
C73 C53 H53 119.5 . . ?
C85 C53 H53 119.5 . . ?
C85 C53 C73 121.1(4) . . ?
N12 C58 C43 124.8(5) . . ?
N12 C58 C105 115.0(4) . . ?
C43 C58 C105 120.2(4) . . ?
C7 C63 H63 120.0 . . ?
C7 C63 C77 120.0(4) . . ?
C77 C63 H63 120.0 . . ?
C77 C67 P3 119.7(3) . . ?
C77 C67 C84 118.9(4) . . ?
C84 C67 P3 121.0(3) . . ?
C45 C72 H72 119.7 . . ?
C45 C72 C104 120.7(5) . . ?
C104 C72 H72 119.7 . . ?
C47 C73 H73 119.3 . . ?
C53 C73 C47 121.4(4) . . ?
C53 C73 H73 119.3 . . ?
C63 C77 H77 119.8 . . ?
C67 C77 C63 120.4(4) . . ?
C67 C77 H77 119.8 . . ?
C95 C78 H78 121.2 . . ?
C95 C78 C105 117.6(5) . . ?
C105 C78 H78 121.2 . . ?
C22 C84 C67 120.0(4) . . ?
C22 C84 H84 120.0 . . ?
C67 C84 H84 120.0 . . ?
C53 C85 H85 120.4 . . ?
C89 C85 C53 119.1(4) . . ?
C89 C85 H85 120.4 . . ?
C43 C86 H86 119.1 . . ?
C43 C86 C95 121.7(5) . . ?
C95 C86 H86 119.1 . . ?
C34 C89 H89 119.4 . . ?
C85 C89 C34 121.3(4) . . ?
C85 C89 H89 119.4 . . ?
C17 C92 C48 117.9(4) . . ?
C17 C92 H92 121.0 . . ?
C48 C92 H92 121.0 . . ?
C40 C94 H94 119.6 . . ?
C40 C94 C110 120.8(4) . . ?
C110 C94 H94 119.6 . . ?
C78 C95 C86 121.2(5) . . ?
C78 C95 H95 119.4 . . ?
C86 C95 H95 119.4 . . ?
C24 C101 C39 120.2(5) . . ?
C24 C101 H101 119.9 . . ?
C39 C101 H101 119.9 . . ?
N12 C102 S6 115.4(3) . . ?
N12 C102 C34 122.2(4) . . ?
C34 C102 S6 122.4(3) . . ?
C39 C104 P3 121.1(3) . . ?
C39 C104 C72 118.8(4) . . ?
C72 C104 P3 119.7(3) . . ?
C58 C105 S6 109.9(3) . . ?
C78 C105 S6 129.0(4) . . ?
C78 C105 C58 121.2(4) . . ?
C13 C110 C94 119.0(4) . . ?
C13 C110 H110 120.5 . . ?
C94 C110 H110 120.5 . . ?
C16S O15S C19S 114.4(14) . . ?
O15S C16S H16A 111.6 . . ?
O15S C16S H16B 111.6 . . ?
H16A C16S H16B 109.4 . . ?
C17S C16S O15S 101.1(15) . . ?
C17S C16S H16A 111.6 . . ?
C17S C16S H16B 111.6 . . ?
C16S C17S H17A 110.2 . . ?
C16S C17S H17B 110.2 . . ?
C16S C17S C18S 107.8(17) . . ?
H17A C17S H17B 108.5 . . ?
C18S C17S H17A 110.2 . . ?
C18S C17S H17B 110.2 . . ?
C17S C18S H18A 108.9 . . ?
C17S C18S H18B 108.9 . . ?
H18A C18S H18B 107.7 . . ?
C19S C18S C17S 113.4(19) . . ?
C19S C18S H18A 108.9 . . ?
C19S C18S H18B 108.9 . . ?
O15S C19S H19A 111.5 . . ?
O15S C19S H19B 111.5 . . ?
C18S C19S O15S 101.2(16) . . ?
C18S C19S H19A 111.5 . . ?
C18S C19S H19B 111.5 . . ?
H19A C19S H19B 109.4 . . ?
C24S O20S C21S 129.4(11) . . ?
O20S C21S H21A 114.3 . . ?
O20S C21S H21B 114.3 . . ?
O20S C21S C22S 86.4(8) . . ?
H21A C21S H21B 111.4 . . ?
C22S C21S H21A 114.3 . . ?
C22S C21S H21B 114.3 . . ?
C21S C22S H22A 106.5 . . ?
C21S C22S H22B 106.5 . . ?
H22A C22S H22B 106.5 . . ?
C23S C22S C21S 123.4(11) . . ?
C23S C22S H22A 106.5 . . ?
C23S C22S H22B 106.5 . . ?
C22S C23S H23A 110.8 . . ?
C22S C23S H23B 110.8 . . ?
C22S C23S C24S 104.5(11) . . ?
H23A C23S H23B 108.9 . . ?
C24S C23S H23A 110.8 . . ?
C24S C23S H23B 110.8 . . ?
O20S C24S C23S 95.6(11) . . ?
O20S C24S H24A 112.6 . . ?
O20S C24S H24B 112.6 . . ?
C23S C24S H24A 112.6 . . ?
C23S C24S H24B 112.6 . . ?
H24A C24S H24B 110.1 . . ?
H25A C25S H25B 109.4 . . ?
C26S C25S H25A 111.5 . . ?
C26S C25S H25B 111.5 . . ?
C26S C25S O29S 101.1(10) . . ?
O29S C25S H25A 111.5 . . ?
O29S C25S H25B 111.5 . . ?
C25S C26S H26A 110.0 . . ?
C25S C26S H26B 110.0 . . ?
H26A C26S H26B 108.3 . . ?
C27S C26S C25S 108.7(11) . . ?
C27S C26S H26A 110.0 . . ?
C27S C26S H26B 110.0 . . ?
C26S C27S H27A 111.8 . . ?
C26S C27S H27B 111.8 . . ?
C26S C27S C28S 99.9(11) . . ?
H27A C27S H27B 109.5 . . ?
C28S C27S H27A 111.8 . . ?
C28S C27S H27B 111.8 . . ?
C27S C28S H28A 111.7 . . ?
C27S C28S H28B 111.7 . . ?
H28A C28S H28B 109.4 . . ?
O29S C28S C27S 100.5(12) . . ?
O29S C28S H28A 111.7 . . ?
O29S C28S H28B 111.7 . . ?
C28S O29S C25S 110.8(13) . . ?
C34S O30S C31S 107.0(9) . . ?
O30S C31S H31A 110.8 . . ?
O30S C31S H31B 110.8 . . ?
O30S C31S C32S 104.7(10) . . ?
H31A C31S H31B 108.9 . . ?
C32S C31S H31A 110.8 . . ?
C32S C31S H31B 110.8 . . ?
C31S C32S H32A 111.6 . . ?
C31S C32S H32B 111.6 . . ?
H32A C32S H32B 109.4 . . ?
C33S C32S C31S 100.9(10) . . ?
C33S C32S H32A 111.6 . . ?
C33S C32S H32B 111.6 . . ?
C32S C33S H33A 110.1 . . ?
C32S C33S H33B 110.1 . . ?
C32S C33S C34S 108.0(11) . . ?
H33A C33S H33B 108.4 . . ?
C34S C33S H33A 110.1 . . ?
C34S C33S H33B 110.1 . . ?
O30S C34S C33S 104.5(11) . . ?
O30S C34S H34A 110.8 . . ?
O30S C34S H34B 110.9 . . ?
C33S C34S H34A 110.9 . . ?
C33S C34S H34B 110.8 . . ?
H34A C34S H34B 108.9 . . ?
C2S C1S C6S 117.0(4) . . ?
C2S C1S C7S 121.8(5) . . ?
C6S C1S C7S 121.2(5) . . ?
C1S C2S H2S 118.9 . . ?
C3S C2S C1S 122.2(5) . . ?
C3S C2S H2S 118.9 . . ?
C2S C3S H3S 119.5 . . ?
C2S C3S C4S 120.9(5) . . ?
C4S C3S H3S 119.5 . . ?
C3S C4S H4S 120.9 . . ?
C5S C4S C3S 118.2(5) . . ?
C5S C4S H4S 120.9 . . ?
C4S C5S H5S 119.3 . . ?
C6S C5S C4S 121.4(5) . . ?
C6S C5S H5S 119.3 . . ?
C1S C6S H6S 119.9 . . ?
C5S C6S C1S 120.2(4) . . ?
C5S C6S H6S 119.9 . . ?
C1S C7S H7SA 109.5 . . ?
C1S C7S H7SB 109.5 . . ?
C1S C7S H7SC 109.5 . . ?
H7SA C7S H7SB 109.5 . . ?
H7SA C7S H7SC 109.5 . . ?
H7SB C7S H7SC 109.5 . . ?
C9S C8S C14S 120.0(8) . . ?
C13S C8S C9S 118.4(9) . . ?
C13S C8S C14S 121.6(9) . . ?
C8S C9S H9S 119.3 . . ?
C8S C9S C10S 121.4(9) . . ?
C10S C9S H9S 119.3 . . ?
C9S C10S H10S 120.4 . . ?
C11S C10S C9S 119.3(9) . . ?
C11S C10S H10S 120.4 . . ?
C10S C11S H11S 119.7 . . ?
C12S C11S C10S 120.5(9) . . ?
C12S C11S H11S 119.7 . . ?
C11S C12S H12S 120.0 . . ?
C11S C12S C13S 120.1(9) . . ?
C13S C12S H12S 120.0 . . ?
C8S C13S C12S 120.2(9) . . ?
C8S C13S H13S 119.9 . . ?
C12S C13S H13S 119.9 . . ?
C8S C14S H14A 109.5 . . ?
C8S C14S H14B 109.5 . . ?
C8S C14S H14C 109.5 . . ?
H14A C14S H14B 109.5 . . ?
H14A C14S H14C 109.5 . . ?
H14B C14S H14C 109.5 . . ?

loop_
_geom_bond_atom_site_label_1
_geom_bond_atom_site_label_2
_geom_bond_distance
_geom_bond_site_symmetry_2
_geom_bond_publ_flag
Dy1 N1 2.438(3) . ?
Dy1 N2 2.575(3) . ?
Dy1 N3 2.427(3) . ?
Dy1 N4 2.623(3) . ?
Dy1 N5 2.420(3) . ?
Dy1 N6 2.467(3) . ?
Dy1 N7 2.621(3) . ?
Dy1 N8 2.599(3) . ?
S1 C38 1.758(4) . ?
S1 C93 1.722(5) . ?
S2 C16 1.725(4) . ?
S2 C18 1.747(3) . ?
S3 C55 1.751(4) . ?
S3 C108 1.728(4) . ?
S4 C3 1.722(4) . ?
S4 C52 1.736(4) . ?
P1 N1 1.609(3) . ?
P1 N3 1.603(3) . ?
P1 C27 1.816(4) . ?
P1 C51 1.813(4) . ?
P2 N5 1.605(3) . ?
P2 N6 1.601(3) . ?
P2 C15 1.823(4) . ?
P2 C69 1.816(4) . ?
N1 C65 1.381(4) . ?
N2 C38 1.311(5) . ?
N2 C59 1.404(5) . ?
N3 C75 1.390(4) . ?
N4 C11 1.399(4) . ?
N4 C18 1.319(4) . ?
N5 C21 1.390(4) . ?
N6 C114 1.392(4) . ?
N7 C10 1.396(5) . ?
N7 C55 1.320(4) . ?
N8 C1 1.402(4) . ?
N8 C52 1.325(4) . ?
C1 C3 1.396(5) . ?
C1 C42 1.397(5) . ?
C2 H2 0.9500 . ?
C2 C82 1.386(7) . ?
C2 C103 1.383(6) . ?
C3 C32 1.394(5) . ?
C4 H4 0.9500 . ?
C4 C33 1.387(7) . ?
C4 C60 1.380(6) . ?
C8 H8 0.9500 . ?
C8 C25 1.387(5) . ?
C8 C75 1.409(5) . ?
C9 H9 0.9500 . ?
C9 C33 1.379(7) . ?
C9 C108 1.393(6) . ?
C10 C60 1.387(5) . ?
C10 C108 1.399(5) . ?
C11 C16 1.403(5) . ?
C11 C106 1.393(5) . ?
C12 H12 0.9500 . ?
C12 C91 1.370(8) . ?
C12 C93 1.400(7) . ?
C15 C76 1.398(6) . ?
C15 C88 1.385(6) . ?
C16 C46 1.393(5) . ?
C18 C98 1.475(5) . ?
C19 H19 0.9500 . ?
C19 C23 1.374(6) . ?
C19 C71 1.378(6) . ?
C20 H20 0.9500 . ?
C20 C69 1.394(5) . ?
C20 C80 1.377(7) . ?
C21 C44 1.405(5) . ?
C21 C57 1.408(5) . ?
C23 H23 0.9500 . ?
C23 C57 1.411(5) . ?
C25 H25 0.9500 . ?
C25 C54 1.383(6) . ?
C26 H26 0.9500 . ?
C26 C42 1.389(5) . ?
C26 C56 1.389(5) . ?
C27 C30 1.391(5) . ?
C27 C79 1.390(5) . ?
C29 H29 0.9500 . ?
C29 C41 1.383(7) . ?
C29 C66 1.384(6) . ?
C30 H30 0.9500 . ?
C30 C90 1.389(6) . ?
C31 H31 0.9500 . ?
C31 C96 1.386(6) . ?
C31 C111 1.373(5) . ?
C32 H32 0.9500 . ?
C32 C56 1.382(5) . ?
C33 H33 0.9500 . ?
C35 H35 0.9500 . ?
C35 C74 1.385(6) . ?
C35 C91 1.374(8) . ?
C37 H37 0.9500 . ?
C37 C51 1.395(5) . ?
C37 C70 1.388(6) . ?
C38 C109 1.466(6) . ?
C41 H41 0.9500 . ?
C41 C80 1.380(7) . ?
C42 H42 0.9500 . ?
C44 H44 0.9500 . ?
C44 C71 1.383(5) . ?
C46 H46 0.9500 . ?
C46 C64 1.380(6) . ?
C49 H49 0.9500 . ?
C49 C97 1.371(10) . ?
C49 C99 1.369(10) . ?
C51 C103 1.397(5) . ?
C52 C100 1.471(5) . ?
C54 H54 0.9500 . ?
C54 C87 1.383(6) . ?
C55 C57 1.458(5) . ?
C56 H56 0.9500 . ?
C59 C74 1.397(6) . ?
C59 C93 1.395(6) . ?
C60 H60 0.9500 . ?
C61 H61 0.9500 . ?
C61 C100 1.406(5) . ?
C61 C107 1.368(6) . ?
C62 H62 0.9500 . ?
C62 C96 1.371(6) . ?
C62 C109 1.415(5) . ?
C64 H64 0.9500 . ?
C64 C81 1.403(5) . ?
C65 C109 1.425(5) . ?
C65 C111 1.401(5) . ?
C66 H66 0.9500 . ?
C66 C69 1.384(5) . ?
C68 H68 0.9500 . ?
C68 C113 1.375(6) . ?
C68 C114 1.411(5) . ?
C70 H70 0.9500 . ?
C70 C82 1.380(7) . ?
C71 H71 0.9500 . ?
C74 H74 0.9500 . ?
C75 C98 1.411(5) . ?
C76 H76 0.9500 . ?
C76 C97 1.390(7) . ?
C79 H79 0.9500 . ?
C79 C83 1.388(5) . ?
C80 H80 0.9500 . ?
C81 H81 0.9500 . ?
C81 C106 1.378(5) . ?
C82 H82 0.9500 . ?
C83 H83 0.9500 . ?
C83 C112 1.389(6) . ?
C87 H87 0.9500 . ?
C87 C98 1.406(5) . ?
C88 H88 0.9500 . ?
C88 C99 1.386(7) . ?
C90 H90 0.9500 . ?
C90 C112 1.364(6) . ?
C91 H91 0.9500 . ?
C96 H96 0.9500 . ?
C97 H97 0.9500 . ?
C99 H99 0.9500 . ?
C100 C114 1.412(5) . ?
C103 H103 0.9500 . ?
C106 H106 0.9500 . ?
C107 H107 0.9500 . ?
C107 C113 1.399(7) . ?
C111 H111 0.9500 . ?
C112 H112 0.9500 . ?
C113 H113 0.9500 . ?
S5 C14 1.770(4) . ?
S5 C48 1.743(4) . ?
S6 C102 1.764(4) . ?
S6 C105 1.738(5) . ?
P3 N9 1.606(3) . ?
P3 N11 1.608(3) . ?
P3 C67 1.810(4) . ?
P3 C104 1.819(4) . ?
N9 C5 1.371(4) . ?
N10 C14 1.309(5) . ?
N10 C36 1.382(5) . ?
N11 C47 1.369(5) . ?
N12 C58 1.390(5) . ?
N12 C102 1.304(5) . ?
C5 C6 1.419(5) . ?
C5 C40 1.413(5) . ?
C6 C13 1.419(5) . ?
C6 C14 1.460(5) . ?
C7 H7 0.9500 . ?
C7 C22 1.372(7) . ?
C7 C63 1.381(6) . ?
C13 H13 0.9500 . ?
C13 C110 1.369(6) . ?
C17 H17 0.9500 . ?
C17 C50 1.391(7) . ?
C17 C92 1.386(6) . ?
C22 H22 0.9500 . ?
C22 C84 1.386(6) . ?
C24 H24 0.9500 . ?
C24 C45 1.379(8) . ?
C24 C101 1.367(8) . ?
C28 H28 0.9500 . ?
C28 C36 1.392(6) . ?
C28 C50 1.374(6) . ?
C34 C47 1.416(5) . ?
C34 C89 1.411(5) . ?
C34 C102 1.465(5) . ?
C36 C48 1.407(5) . ?
C39 H39 0.9500 . ?
C39 C101 1.394(6) . ?
C39 C104 1.384(6) . ?
C40 H40 0.9500 . ?
C40 C94 1.375(5) . ?
C43 H43 0.9500 . ?
C43 C58 1.395(6) . ?
C43 C86 1.383(7) . ?
C45 H45 0.9500 . ?
C45 C72 1.377(6) . ?
C47 C73 1.420(5) . ?
C48 C92 1.389(5) . ?
C50 H50 0.9500 . ?
C53 H53 0.9500 . ?
C53 C73 1.386(5) . ?
C53 C85 1.384(6) . ?
C58 C105 1.401(7) . ?
C63 H63 0.9500 . ?
C63 C77 1.391(5) . ?
C67 C77 1.390(6) . ?
C67 C84 1.394(5) . ?
C72 H72 0.9500 . ?
C72 C104 1.393(6) . ?
C73 H73 0.9500 . ?
C77 H77 0.9500 . ?
C78 H78 0.9500 . ?
C78 C95 1.382(8) . ?
C78 C105 1.401(6) . ?
C84 H84 0.9500 . ?
C85 H85 0.9500 . ?
C85 C89 1.378(6) . ?
C86 H86 0.9500 . ?
C86 C95 1.384(9) . ?
C89 H89 0.9500 . ?
C92 H92 0.9500 . ?
C94 H94 0.9500 . ?
C94 C110 1.393(6) . ?
C95 H95 0.9500 . ?
C101 H101 0.9500 . ?
C110 H110 0.9500 . ?
O15S C16S 1.445(16) . ?
O15S C19S 1.471(18) . ?
C16S H16A 0.9900 . ?
C16S H16B 0.9900 . ?
C16S C17S 1.434(19) . ?
C17S H17A 0.9900 . ?
C17S H17B 0.9900 . ?
C17S C18S 1.46(2) . ?
C18S H18A 0.9900 . ?
C18S H18B 0.9900 . ?
C18S C19S 1.36(2) . ?
C19S H19A 0.9900 . ?
C19S H19B 0.9900 . ?
O20S C21S 1.583(13) . ?
O20S C24S 1.569(14) . ?
C21S H21A 0.9900 . ?
C21S H21B 0.9900 . ?
C21S C22S 1.614(12) . ?
C22S H22A 0.9900 . ?
C22S H22B 0.9900 . ?
C22S C23S 1.534(13) . ?
C23S H23A 0.9900 . ?
C23S H23B 0.9900 . ?
C23S C24S 1.649(15) . ?
C24S H24A 0.9900 . ?
C24S H24B 0.9900 . ?
C25S H25A 0.9900 . ?
C25S H25B 0.9900 . ?
C25S C26S 1.436(13) . ?
C25S O29S 1.490(16) . ?
C26S H26A 0.9900 . ?
C26S H26B 0.9900 . ?
C26S C27S 1.425(15) . ?
C27S H27A 0.9900 . ?
C27S H27B 0.9900 . ?
C27S C28S 1.706(17) . ?
C28S H28A 0.9900 . ?
C28S H28B 0.9900 . ?
C28S O29S 1.456(17) . ?
O30S C31S 1.452(12) . ?
O30S C34S 1.436(13) . ?
C31S H31A 0.9900 . ?
C31S H31B 0.9900 . ?
C31S C32S 1.459(14) . ?
C32S H32A 0.9900 . ?
C32S H32B 0.9900 . ?
C32S C33S 1.445(13) . ?
C33S H33A 0.9900 . ?
C33S H33B 0.9900 . ?
C33S C34S 1.467(14) . ?
C34S H34A 0.9900 . ?
C34S H34B 0.9900 . ?
C1S C2S 1.392(7) . ?
C1S C6S 1.413(6) . ?
C1S C7S 1.480(7) . ?
C2S H2S 0.9500 . ?
C2S C3S 1.353(7) . ?
C3S H3S 0.9500 . ?
C3S C4S 1.389(8) . ?
C4S H4S 0.9500 . ?
C4S C5S 1.383(7) . ?
C5S H5S 0.9500 . ?
C5S C6S 1.375(7) . ?
C6S H6S 0.9500 . ?
C7S H7SA 0.9800 . ?
C7S H7SB 0.9800 . ?
C7S H7SC 0.9800 . ?
C8S C9S 1.373(11) . ?
C8S C13S 1.304(11) . ?
C8S C14S 1.514(12) . ?
C9S H9S 0.9500 . ?
C9S C10S 1.383(11) . ?
C10S H10S 0.9500 . ?
C10S C11S 1.338(11) . ?
C11S H11S 0.9500 . ?
C11S C12S 1.311(11) . ?
C12S H12S 0.9500 . ?
C12S C13S 1.441(11) . ?
C13S H13S 0.9500 . ?
C14S H14A 0.9800 . ?
C14S H14B 0.9800 . ?
C14S H14C 0.9800 . ?

loop_
_geom_torsion_atom_site_label_1
_geom_torsion_atom_site_label_2
_geom_torsion_atom_site_label_3
_geom_torsion_atom_site_label_4
_geom_torsion
_geom_torsion_site_symmetry_1
_geom_torsion_site_symmetry_2
_geom_torsion_site_symmetry_3
_geom_torsion_site_symmetry_4
_geom_torsion_publ_flag
Dy1 N1 C65 C109 44.7(4) . . . . ?
Dy1 N1 C65 C111 -129.6(3) . . . . ?
Dy1 N2 C38 S1 164.72(17) . . . . ?
Dy1 N2 C38 C109 -14.1(6) . . . . ?
Dy1 N2 C59 C74 13.0(6) . . . . ?
Dy1 N2 C59 C93 -164.4(3) . . . . ?
Dy1 N3 C75 C8 -127.8(3) . . . . ?
Dy1 N3 C75 C98 48.1(4) . . . . ?
Dy1 N4 C11 C16 -161.9(2) . . . . ?
Dy1 N4 C11 C106 14.3(4) . . . . ?
Dy1 N4 C18 S2 162.76(15) . . . . ?
Dy1 N4 C18 C98 -14.7(5) . . . . ?
Dy1 N5 C21 C44 -125.8(3) . . . . ?
Dy1 N5 C21 C57 48.4(4) . . . . ?
Dy1 N6 C114 C68 -130.5(3) . . . . ?
Dy1 N6 C114 C100 44.9(5) . . . . ?
Dy1 N7 C10 C60 11.1(5) . . . . ?
Dy1 N7 C10 C108 -169.0(3) . . . . ?
Dy1 N7 C55 S3 168.46(15) . . . . ?
Dy1 N7 C55 C57 -11.6(5) . . . . ?
Dy1 N8 C1 C3 -164.5(2) . . . . ?
Dy1 N8 C1 C42 14.3(4) . . . . ?
Dy1 N8 C52 S4 165.43(15) . . . . ?
Dy1 N8 C52 C100 -12.5(5) . . . . ?
S1 C38 C109 C62 -22.8(5) . . . . ?
S1 C38 C109 C65 156.0(3) . . . . ?
S2 C16 C46 C64 174.7(3) . . . . ?
S2 C18 C98 C75 167.3(3) . . . . ?
S2 C18 C98 C87 -13.2(4) . . . . ?
S3 C55 C57 C21 155.0(3) . . . . ?
S3 C55 C57 C23 -22.7(4) . . . . ?
S4 C3 C32 C56 177.7(3) . . . . ?
S4 C52 C100 C61 -16.4(5) . . . . ?
S4 C52 C100 C114 161.4(3) . . . . ?
P1 N1 C65 C109 -142.8(3) . . . . ?
P1 N1 C65 C111 42.9(5) . . . . ?
P1 N3 C75 C8 54.7(5) . . . . ?
P1 N3 C75 C98 -129.4(3) . . . . ?
P1 C27 C30 C90 -174.1(3) . . . . ?
P1 C27 C79 C83 174.9(3) . . . . ?
P1 C51 C103 C2 -177.5(4) . . . . ?
P2 N5 C21 C44 50.1(5) . . . . ?
P2 N5 C21 C57 -135.7(3) . . . . ?
P2 N6 C114 C68 49.9(5) . . . . ?
P2 N6 C114 C100 -134.6(3) . . . . ?
P2 C15 C76 C97 -177.5(4) . . . . ?
P2 C15 C88 C99 177.4(4) . . . . ?
N1 P1 N3 Dy1 0.69(16) . . . . ?
N1 P1 N3 C75 178.8(3) . . . . ?
N1 P1 C27 C30 85.4(4) . . . . ?
N1 P1 C27 C79 -90.7(3) . . . . ?
N1 P1 C51 C37 10.4(4) . . . . ?
N1 P1 C51 C103 -170.7(3) . . . . ?
N1 C65 C109 C38 11.0(5) . . . . ?
N1 C65 C109 C62 -170.2(3) . . . . ?
N1 C65 C111 C31 170.2(4) . . . . ?
N2 C38 C109 C62 156.1(4) . . . . ?
N2 C38 C109 C65 -25.1(6) . . . . ?
N2 C59 C74 C35 -176.9(4) . . . . ?
N2 C59 C93 S1 -0.1(5) . . . . ?
N2 C59 C93 C12 177.5(5) . . . . ?
N3 P1 N1 Dy1 -0.69(16) . . . . ?
N3 P1 N1 C65 -174.7(3) . . . . ?
N3 P1 C27 C30 -164.0(3) . . . . ?
N3 P1 C27 C79 20.0(3) . . . . ?
N3 P1 C51 C37 -99.1(3) . . . . ?
N3 P1 C51 C103 79.8(4) . . . . ?
N3 C75 C98 C18 1.0(5) . . . . ?
N3 C75 C98 C87 -178.5(3) . . . . ?
N4 C11 C16 S2 -1.7(4) . . . . ?
N4 C11 C16 C46 174.0(3) . . . . ?
N4 C11 C106 C81 -173.3(3) . . . . ?
N4 C18 C98 C75 -15.2(6) . . . . ?
N4 C18 C98 C87 164.3(3) . . . . ?
N5 P2 N6 Dy1 0.80(16) . . . . ?
N5 P2 N6 C114 -179.5(3) . . . . ?
N5 P2 C15 C76 -165.0(3) . . . . ?
N5 P2 C15 C88 14.7(4) . . . . ?
N5 P2 C69 C20 76.7(4) . . . . ?
N5 P2 C69 C66 -102.8(3) . . . . ?
N5 C21 C44 C71 173.7(3) . . . . ?
N5 C21 C57 C23 -173.8(3) . . . . ?
N5 C21 C57 C55 8.4(5) . . . . ?
N6 P2 N5 Dy1 -0.82(16) . . . . ?
N6 P2 N5 C21 -177.5(3) . . . . ?
N6 P2 C15 C76 84.8(4) . . . . ?
N6 P2 C15 C88 -95.5(4) . . . . ?
N6 P2 C69 C20 -172.1(3) . . . . ?
N6 P2 C69 C66 8.5(4) . . . . ?
N7 C10 C60 C4 179.6(4) . . . . ?
N7 C10 C108 S3 1.7(4) . . . . ?
N7 C10 C108 C9 -178.3(4) . . . . ?
N7 C55 C57 C21 -24.9(6) . . . . ?
N7 C55 C57 C23 157.3(4) . . . . ?
N8 C1 C3 S4 -1.8(4) . . . . ?
N8 C1 C3 C32 175.1(3) . . . . ?
N8 C1 C42 C26 -175.4(3) . . . . ?
N8 C52 C100 C61 161.5(4) . . . . ?
N8 C52 C100 C114 -20.7(6) . . . . ?
C1 N8 C52 S4 2.4(4) . . . . ?
C1 N8 C52 C100 -175.5(3) . . . . ?
C1 C3 C32 C56 1.4(6) . . . . ?
C3 S4 C52 N8 -2.9(3) . . . . ?
C3 S4 C52 C100 175.2(3) . . . . ?
C3 C1 C42 C26 3.4(5) . . . . ?
C3 C32 C56 C26 1.3(6) . . . . ?
C8 C25 C54 C87 -1.9(6) . . . . ?
C8 C75 C98 C18 177.0(3) . . . . ?
C8 C75 C98 C87 -2.4(5) . . . . ?
C10 N7 C55 S3 1.9(4) . . . . ?
C10 N7 C55 C57 -178.2(3) . . . . ?
C11 N4 C18 S2 2.5(4) . . . . ?
C11 N4 C18 C98 -175.0(3) . . . . ?
C11 C16 C46 C64 -0.1(6) . . . . ?
C15 P2 N5 Dy1 -125.33(16) . . . . ?
C15 P2 N5 C21 58.0(4) . . . . ?
C15 P2 N6 Dy1 117.55(18) . . . . ?
C15 P2 N6 C114 -62.8(4) . . . . ?
C15 P2 C69 C20 -44.2(4) . . . . ?
C15 P2 C69 C66 136.3(3) . . . . ?
C15 C76 C97 C49 -0.7(8) . . . . ?
C15 C88 C99 C49 1.0(9) . . . . ?
C16 S2 C18 N4 -3.0(3) . . . . ?
C16 S2 C18 C98 174.8(3) . . . . ?
C16 C11 C106 C81 2.8(5) . . . . ?
C16 C46 C64 C81 2.5(6) . . . . ?
C18 S2 C16 C11 2.5(3) . . . . ?
C18 S2 C16 C46 -172.9(4) . . . . ?
C18 N4 C11 C16 -0.5(4) . . . . ?
C18 N4 C11 C106 175.8(3) . . . . ?
C19 C23 C57 C21 -0.6(6) . . . . ?
C19 C23 C57 C55 177.3(3) . . . . ?
C21 C44 C71 C19 0.4(6) . . . . ?
C23 C19 C71 C44 -0.4(6) . . . . ?
C25 C8 C75 N3 178.0(3) . . . . ?
C25 C8 C75 C98 2.0(5) . . . . ?
C25 C54 C87 C98 1.4(6) . . . . ?
C27 P1 N1 Dy1 117.23(16) . . . . ?
C27 P1 N1 C65 -56.8(4) . . . . ?
C27 P1 N3 Dy1 -124.33(15) . . . . ?
C27 P1 N3 C75 53.7(4) . . . . ?
C27 P1 C51 C37 138.8(3) . . . . ?
C27 P1 C51 C103 -42.3(4) . . . . ?
C27 C30 C90 C112 -1.1(7) . . . . ?
C27 C79 C83 C112 -0.3(6) . . . . ?
C29 C41 C80 C20 2.1(8) . . . . ?
C29 C66 C69 P2 179.8(3) . . . . ?
C29 C66 C69 C20 0.4(6) . . . . ?
C30 C27 C79 C83 -1.2(5) . . . . ?
C30 C90 C112 C83 -0.5(7) . . . . ?
C33 C4 C60 C10 -1.0(7) . . . . ?
C33 C9 C108 S3 178.4(4) . . . . ?
C33 C9 C108 C10 -1.7(7) . . . . ?
C37 C51 C103 C2 1.4(6) . . . . ?
C37 C70 C82 C2 -0.2(8) . . . . ?
C38 S1 C93 C12 -176.8(6) . . . . ?
C38 S1 C93 C59 0.6(4) . . . . ?
C38 N2 C59 C74 176.8(4) . . . . ?
C38 N2 C59 C93 -0.6(5) . . . . ?
C41 C29 C66 C69 -0.8(6) . . . . ?
C42 C1 C3 S4 179.3(3) . . . . ?
C42 C1 C3 C32 -3.8(5) . . . . ?
C42 C26 C56 C32 -1.6(6) . . . . ?
C44 C21 C57 C23 0.6(5) . . . . ?
C44 C21 C57 C55 -177.2(3) . . . . ?
C46 C64 C81 C106 -2.3(6) . . . . ?
C51 P1 N1 Dy1 -124.34(15) . . . . ?
C51 P1 N1 C65 61.6(4) . . . . ?
C51 P1 N3 Dy1 117.27(17) . . . . ?
C51 P1 N3 C75 -64.7(4) . . . . ?
C51 P1 C27 C30 -36.4(4) . . . . ?
C51 P1 C27 C79 147.6(3) . . . . ?
C51 C37 C70 C82 0.3(7) . . . . ?
C52 S4 C3 C1 2.5(3) . . . . ?
C52 S4 C3 C32 -174.2(4) . . . . ?
C52 N8 C1 C3 -0.3(4) . . . . ?
C52 N8 C1 C42 178.5(3) . . . . ?
C52 C100 C114 N6 6.1(5) . . . . ?
C52 C100 C114 C68 -178.3(4) . . . . ?
C54 C87 C98 C18 -178.7(4) . . . . ?
C54 C87 C98 C75 0.8(6) . . . . ?
C55 S3 C108 C9 179.4(4) . . . . ?
C55 S3 C108 C10 -0.5(3) . . . . ?
C55 N7 C10 C60 177.7(4) . . . . ?
C55 N7 C10 C108 -2.3(4) . . . . ?
C56 C26 C42 C1 -0.8(6) . . . . ?
C57 C21 C44 C71 -0.5(5) . . . . ?
C59 N2 C38 S1 1.1(4) . . . . ?
C59 N2 C38 C109 -177.7(4) . . . . ?
C60 C4 C33 C9 1.1(8) . . . . ?
C60 C10 C108 S3 -178.4(3) . . . . ?
C60 C10 C108 C9 1.7(6) . . . . ?
C61 C100 C114 N6 -176.1(4) . . . . ?
C61 C100 C114 C68 -0.5(6) . . . . ?
C61 C107 C113 C68 0.2(8) . . . . ?
C64 C81 C106 C11 -0.5(6) . . . . ?
C66 C29 C41 C80 -0.5(7) . . . . ?
C69 P2 N5 Dy1 117.23(17) . . . . ?
C69 P2 N5 C21 -59.5(4) . . . . ?
C69 P2 N6 Dy1 -124.73(15) . . . . ?
C69 P2 N6 C114 54.9(4) . . . . ?
C69 P2 C15 C76 -36.9(4) . . . . ?
C69 P2 C15 C88 142.8(4) . . . . ?
C69 C20 C80 C41 -2.5(8) . . . . ?
C70 C37 C51 P1 178.0(3) . . . . ?
C70 C37 C51 C103 -0.9(6) . . . . ?
C71 C19 C23 C57 0.5(6) . . . . ?
C74 C35 C91 C12 -0.1(10) . . . . ?
C74 C59 C93 S1 -177.7(3) . . . . ?
C74 C59 C93 C12 -0.1(8) . . . . ?
C75 C8 C25 C54 0.2(6) . . . . ?
C76 C15 C88 C99 -2.9(7) . . . . ?
C79 C27 C30 C90 2.0(6) . . . . ?
C79 C83 C112 C90 1.2(6) . . . . ?
C80 C20 C69 P2 -178.2(4) . . . . ?
C80 C20 C69 C66 1.3(7) . . . . ?
C82 C2 C103 C51 -1.3(7) . . . . ?
C88 C15 C76 C97 2.7(7) . . . . ?
C91 C12 C93 S1 176.7(5) . . . . ?
C91 C12 C93 C59 -0.4(9) . . . . ?
C91 C35 C74 C59 -0.4(8) . . . . ?
C93 S1 C38 N2 -1.1(3) . . . . ?
C93 S1 C38 C109 178.0(3) . . . . ?
C93 C12 C91 C35 0.5(10) . . . . ?
C93 C59 C74 C35 0.5(7) . . . . ?
C96 C31 C111 C65 0.8(6) . . . . ?
C96 C62 C109 C38 177.4(4) . . . . ?
C96 C62 C109 C65 -1.5(6) . . . . ?
C97 C49 C99 C88 1.1(10) . . . . ?
C99 C49 C97 C76 -1.2(10) . . . . ?
C100 C61 C107 C113 -0.2(8) . . . . ?
C103 C2 C82 C70 0.7(8) . . . . ?
C106 C11 C16 S2 -178.2(3) . . . . ?
C106 C11 C16 C46 -2.6(5) . . . . ?
C107 C61 C100 C52 178.2(4) . . . . ?
C107 C61 C100 C114 0.3(7) . . . . ?
C108 S3 C55 N7 -0.8(3) . . . . ?
C108 S3 C55 C57 179.2(3) . . . . ?
C108 C9 C33 C4 0.3(8) . . . . ?
C108 C10 C60 C4 -0.3(6) . . . . ?
C109 C62 C96 C31 -2.0(6) . . . . ?
C109 C65 C111 C31 -4.2(5) . . . . ?
C111 C31 C96 C62 2.4(6) . . . . ?
C111 C65 C109 C38 -174.3(3) . . . . ?
C111 C65 C109 C62 4.5(5) . . . . ?
C113 C68 C114 N6 176.0(4) . . . . ?
C113 C68 C114 C100 0.5(6) . . . . ?
C114 C68 C113 C107 -0.4(8) . . . . ?
S5 C48 C92 C17 178.8(3) . . . . ?
P3 N9 C5 C6 163.5(3) . . . . ?
P3 N9 C5 C40 -18.6(5) . . . . ?
P3 N11 C47 C34 165.2(3) . . . . ?
P3 N11 C47 C73 -15.2(5) . . . . ?
P3 C67 C77 C63 -172.2(3) . . . . ?
P3 C67 C84 C22 173.6(4) . . . . ?
N9 P3 N11 C47 50.0(4) . . . . ?
N9 P3 C67 C77 -32.2(3) . . . . ?
N9 P3 C67 C84 155.2(3) . . . . ?
N9 P3 C104 C39 113.1(3) . . . . ?
N9 P3 C104 C72 -59.9(4) . . . . ?
N9 C5 C6 C13 177.8(3) . . . . ?
N9 C5 C6 C14 -3.9(5) . . . . ?
N9 C5 C40 C94 -178.3(4) . . . . ?
N10 C36 C48 S5 2.1(4) . . . . ?
N10 C36 C48 C92 -178.6(3) . . . . ?
N11 P3 N9 C5 52.0(4) . . . . ?
N11 P3 C67 C77 102.3(3) . . . . ?
N11 P3 C67 C84 -70.2(4) . . . . ?
N11 P3 C104 C39 -21.7(4) . . . . ?
N11 P3 C104 C72 165.3(3) . . . . ?
N11 C47 C73 C53 179.8(3) . . . . ?
N12 C58 C105 S6 1.6(5) . . . . ?
N12 C58 C105 C78 -179.5(4) . . . . ?
C5 C6 C13 C110 1.0(6) . . . . ?
C5 C6 C14 S5 -11.9(5) . . . . ?
C5 C6 C14 N10 170.8(3) . . . . ?
C5 C40 C94 C110 0.4(6) . . . . ?
C6 C5 C40 C94 -0.4(6) . . . . ?
C6 C13 C110 C94 -1.0(6) . . . . ?
C7 C22 C84 C67 -1.8(7) . . . . ?
C7 C63 C77 C67 -1.2(6) . . . . ?
C13 C6 C14 S5 166.4(3) . . . . ?
C13 C6 C14 N10 -10.9(5) . . . . ?
C14 S5 C48 C36 -1.6(3) . . . . ?
C14 S5 C48 C92 179.3(4) . . . . ?
C14 N10 C36 C28 178.2(4) . . . . ?
C14 N10 C36 C48 -1.6(4) . . . . ?
C14 C6 C13 C110 -177.4(4) . . . . ?
C22 C7 C63 C77 0.4(6) . . . . ?
C24 C45 C72 C104 -1.1(7) . . . . ?
C28 C36 C48 S5 -177.7(3) . . . . ?
C28 C36 C48 C92 1.5(6) . . . . ?
C34 C47 C73 C53 -0.6(5) . . . . ?
C36 N10 C14 S5 0.3(4) . . . . ?
C36 N10 C14 C6 177.8(3) . . . . ?
C36 C28 C50 C17 0.8(6) . . . . ?
C36 C48 C92 C17 -0.2(6) . . . . ?
C40 C5 C6 C13 -0.3(5) . . . . ?
C40 C5 C6 C14 178.0(3) . . . . ?
C40 C94 C110 C13 0.3(6) . . . . ?
C43 C58 C105 S6 -177.1(4) . . . . ?
C43 C58 C105 C78 1.8(7) . . . . ?
C43 C86 C95 C78 1.8(9) . . . . ?
C45 C24 C101 C39 1.1(8) . . . . ?
C45 C72 C104 P3 174.3(3) . . . . ?
C45 C72 C104 C39 1.1(6) . . . . ?
C47 C34 C89 C85 1.7(6) . . . . ?
C47 C34 C102 S6 -12.8(5) . . . . ?
C47 C34 C102 N12 170.5(3) . . . . ?
C48 S5 C14 N10 0.8(3) . . . . ?
C48 S5 C14 C6 -176.8(3) . . . . ?
C50 C17 C92 C48 -0.8(6) . . . . ?
C50 C28 C36 N10 178.4(4) . . . . ?
C50 C28 C36 C48 -1.8(6) . . . . ?
C53 C85 C89 C34 -0.8(6) . . . . ?
C58 N12 C102 S6 -1.8(4) . . . . ?
C58 N12 C102 C34 175.1(3) . . . . ?
C58 C43 C86 C95 0.7(8) . . . . ?
C63 C7 C22 C84 1.2(7) . . . . ?
C67 P3 N9 C5 176.2(3) . . . . ?
C67 P3 N11 C47 -71.8(3) . . . . ?
C67 P3 C104 C39 -136.1(3) . . . . ?
C67 P3 C104 C72 50.9(4) . . . . ?
C73 C53 C85 C89 -0.8(6) . . . . ?
C77 C67 C84 C22 1.0(6) . . . . ?
C84 C67 C77 C63 0.5(6) . . . . ?
C85 C53 C73 C47 1.5(6) . . . . ?
C86 C43 C58 N12 179.0(4) . . . . ?
C86 C43 C58 C105 -2.4(7) . . . . ?
C89 C34 C47 N11 178.7(3) . . . . ?
C89 C34 C47 C73 -1.0(5) . . . . ?
C89 C34 C102 S6 164.6(3) . . . . ?
C89 C34 C102 N12 -12.1(5) . . . . ?
C92 C17 C50 C28 0.6(7) . . . . ?
C95 C78 C105 S6 179.3(4) . . . . ?
C95 C78 C105 C58 0.7(7) . . . . ?
C101 C24 C45 C72 0.0(7) . . . . ?
C101 C39 C104 P3 -173.1(3) . . . . ?
C101 C39 C104 C72 0.0(6) . . . . ?
C102 S6 C105 C58 -2.1(3) . . . . ?
C102 S6 C105 C78 179.1(4) . . . . ?
C102 N12 C58 C43 178.8(4) . . . . ?
C102 N12 C58 C105 0.1(5) . . . . ?
C102 C34 C47 N11 -3.9(5) . . . . ?
C102 C34 C47 C73 176.4(3) . . . . ?
C102 C34 C89 C85 -175.8(4) . . . . ?
C104 P3 N9 C5 -70.3(3) . . . . ?
C104 P3 N11 C47 174.7(3) . . . . ?
C104 P3 C67 C77 -146.9(3) . . . . ?
C104 P3 C67 C84 40.5(4) . . . . ?
C104 C39 C101 C24 -1.1(7) . . . . ?
C105 S6 C102 N12 2.3(3) . . . . ?
C105 S6 C102 C34 -174.6(3) . . . . ?
C105 C78 C95 C86 -2.5(8) . . . . ?
O15S C16S C17S C18S 14(2) . . . . ?
C16S O15S C19S C18S 7(2) . . . . ?
C16S C17S C18S C19S -12(3) . . . . ?
C17S C18S C19S O15S 3(2) . . . . ?
C19S O15S C16S C17S -14(2) . . . . ?
O20S C21S C22S C23S -6.9(17) . . . . ?
C21S O20S C24S C23S -8(2) . . . . ?
C21S C22S C23S C24S 4(2) . . . . ?
C22S C23S C24S O20S 1.6(18) . . . . ?
C24S O20S C21S C22S 9.0(19) . . . . ?
C25S C26S C27S C28S 39.2(13) . . . . ?
C26S C25S O29S C28S 31.5(16) . . . . ?
C26S C27S C28S O29S -17.6(15) . . . . ?
C27S C28S O29S C25S -8.4(16) . . . . ?
O29S C25S C26S C27S -45.4(14) . . . . ?
O30S C31S C32S C33S 38.2(12) . . . . ?
C31S O30S C34S C33S 8.8(13) . . . . ?
C31S C32S C33S C34S -33.4(14) . . . . ?
C32S C33S C34S O30S 15.8(14) . . . . ?
C34S O30S C31S C32S -30.0(12) . . . . ?
C1S C2S C3S C4S 1.1(8) . . . . ?
C2S C1S C6S C5S 0.1(6) . . . . ?
C2S C3S C4S C5S -1.0(8) . . . . ?
C3S C4S C5S C6S 0.5(7) . . . . ?
C4S C5S C6S C1S -0.1(7) . . . . ?
C6S C1S C2S C3S -0.6(7) . . . . ?
C7S C1S C2S C3S 178.9(5) . . . . ?
C7S C1S C6S C5S -179.4(4) . . . . ?
C8S C9S C10S C11S 2.0(14) . . . . ?
C9S C8S C13S C12S -1.9(13) . . . . ?
C9S C10S C11S C12S -1.2(14) . . . . ?
C10S C11S C12S C13S -1.1(14) . . . . ?
C11S C12S C13S C8S 2.8(14) . . . . ?
C13S C8S C9S C10S -0.4(14) . . . . ?
C14S C8S C9S C10S -179.6(9) . . . . ?
C14S C8S C13S C12S 177.3(9) . . . . ?
